data_7117720
loop_
_publ_author_name
'Wei-Bo Hu'
'Wen-Jing Hu'
'Xiao-Li Zhao'
'Yahu A. Liu'
'Jiu-Sheng Li'
'Biao Jiang'
'Ke Wen'

_publ_section_title
;
 A [2]rota[2]catenane, constructed from a pillar[5]arene-crown ether fused
 double-cavity macrocycle: synthesis and structural characterization
;
_journal_name_full Chem.Commun.
_journal_page_first 13882
_journal_paper_doi 10.1039/C5cc05623C
_journal_volume 51
_journal_year 2015
_chemical_formula_sum 'C166 H205 F30 N8 O26 P5'
_chemical_formula_weight 3453.22
_chemical_name_systematic
; 
 ? 
;
_space_group_crystal_system triclinic
_space_group_IT_number 2
_space_group_name_Hall '-P 1'
_space_group_name_H-M_alt 'P -1'
_symmetry_space_group_name_Hall '-P 1'
_symmetry_space_group_name_H-M 'P -1'
_atom_sites_solution_hydrogens geom
_audit_creation_method SHELXL-2013
_audit_update_record
;
2015-02-05 deposited with the CCDC.
2015-07-17 downloaded from the CCDC.
;
_cell_angle_alpha 65.6220(10)
_cell_angle_beta 74.3130(10)
_cell_angle_gamma 66.014(2)
_cell_formula_units_Z 2
_cell_length_a 20.5486(17)
_cell_length_b 21.3959(19)
_cell_length_c 24.984(2)
_cell_measurement_reflns_used 9467
_cell_measurement_temperature 173(2)
_cell_measurement_theta_max 23.25
_cell_measurement_theta_min 2.19
_cell_volume 9071.3(13)
_computing_cell_refinement 'Bruker SAINT'
_computing_data_collection 'Bruker APEX2'
_computing_data_reduction 'Bruker SAINT'
_computing_molecular_graphics 'Bruker SHELXTL'
_computing_publication_material 'Bruker SHELXTL'
_computing_structure_refinement 'SHELXL-2013 (Sheldrick, 2013)'
_computing_structure_solution 'SHELXS-97 (Sheldrick, 2008)'
_diffrn_ambient_temperature 173(2)
_diffrn_measured_fraction_theta_full 0.990
_diffrn_measured_fraction_theta_max 0.985
_diffrn_measurement_device_type 'Bruker APEX-II CCD'
_diffrn_measurement_method '\f and \w scans'
_diffrn_radiation_type MoK\a
_diffrn_radiation_wavelength 0.71073
_diffrn_reflns_av_R_equivalents 0.0356
_diffrn_reflns_av_unetI/netI 0.1026
_diffrn_reflns_laue_measured_fraction_full 0.990
_diffrn_reflns_laue_measured_fraction_max 0.985
_diffrn_reflns_limit_h_max 26
_diffrn_reflns_limit_h_min -16
_diffrn_reflns_limit_k_max 27
_diffrn_reflns_limit_k_min -23
_diffrn_reflns_limit_l_max 31
_diffrn_reflns_limit_l_min -31
_diffrn_reflns_number 63342
_diffrn_reflns_point_group_measured_fraction_full 0.990
_diffrn_reflns_point_group_measured_fraction_max 0.985
_diffrn_reflns_theta_full 25.242
_diffrn_reflns_theta_max 26.838
_diffrn_reflns_theta_min 0.902
_exptl_absorpt_coefficient_mu 0.146
_exptl_absorpt_correction_T_max 0.745
_exptl_absorpt_correction_T_min 0.668
_exptl_absorpt_correction_type multi-scan
_exptl_absorpt_process_details sadabs
_exptl_crystal_colour red
_exptl_crystal_density_diffrn 1.264
_exptl_crystal_description block
_exptl_crystal_F_000 3620
_exptl_crystal_size_max 0.300
_exptl_crystal_size_mid 0.250
_exptl_crystal_size_min 0.100
_platon_squeeze_details ' '
_refine_diff_density_max 0.776
_refine_diff_density_min -0.530
_refine_diff_density_rms 0.121
_refine_ls_extinction_coef .
_refine_ls_extinction_method none
_refine_ls_goodness_of_fit_ref 1.027
_refine_ls_hydrogen_treatment constr
_refine_ls_matrix_type full
_refine_ls_number_parameters 2071
_refine_ls_number_reflns 38333
_refine_ls_number_restraints 91
_refine_ls_restrained_S_all 1.030
_refine_ls_R_factor_all 0.1918
_refine_ls_R_factor_gt 0.1115
_refine_ls_shift/su_max 0.004
_refine_ls_shift/su_mean 0.000
_refine_ls_structure_factor_coef Fsqd
_refine_ls_weighting_details
; 
 w=1/[\s^2^(Fo^2^)+(0.2000P)^2^] 
 where P=(Fo^2^+2Fc^2^)/3 
;
_refine_ls_weighting_scheme calc
_refine_ls_wR_factor_gt 0.3021
_refine_ls_wR_factor_ref 0.3579
_reflns_Friedel_coverage 0.000
_reflns_friedel_fraction_full .
_reflns_friedel_fraction_max .
_reflns_number_gt 15936
_reflns_number_total 38333
_reflns_threshold_expression 'I > 2\s(I)'
_cod_data_source_file c5cc05623c2.cif
_cod_data_source_block mo_40930a
_cod_original_cell_volume 9071.2(13)
_cod_database_code 7117720
_shelx_space_group_comment
; 
The symmetry employed for this shelxl refinement is uniquely defined 
by the following loop, which should always be used as a source of 
symmetry information in preference to the above space-group names. 
They are only intended as comments. 
;
_shelx_estimated_absorpt_t_min 0.957
_shelx_estimated_absorpt_t_max 0.986
_shelxl_version_number 2013-2

loop_
_space_group_symop_operation_xyz
'x, y, z'
'-x, -y, -z'

loop_
_atom_site_label
_atom_site_type_symbol
_atom_site_fract_x
_atom_site_fract_y
_atom_site_fract_z
_atom_site_U_iso_or_equiv
_atom_site_adp_type
_atom_site_occupancy
_atom_site_site_symmetry_order
_atom_site_calc_flag
_atom_site_refinement_flags_posn
_atom_site_refinement_flags_adp
_atom_site_refinement_flags_occupancy
_atom_site_disorder_assembly
_atom_site_disorder_group
P1 P 0.0000 0.0000 0.5000 0.0430(4) Uani 1 2 d S . P . .
P2 P 0.13669(7) 0.61669(7) 0.11332(6) 0.0516(4) Uani 1 1 d . . . . .
P3 P 0.87412(9) 0.51455(13) 0.23606(8) 0.0899(7) Uani 1 1 d . . . . .
P4 P 0.38806(10) 0.38177(12) 0.18809(9) 0.0836(6) Uani 1 1 d . . . . .
F1 F -0.04721(17) 0.08244(15) 0.46735(13) 0.0637(8) Uani 1 1 d . . . . .
F2 F 0.06935(16) 0.02375(16) 0.48474(13) 0.0618(8) Uani 1 1 d . . . . .
F3 F -0.01996(16) 0.01609(16) 0.56066(12) 0.0580(7) Uani 1 1 d . . . . .
F4 F 0.12174(18) 0.65975(16) 0.04575(13) 0.0680(9) Uani 1 1 d . . . . .
F5 F 0.14912(19) 0.57374(17) 0.18070(14) 0.0770(10) Uani 1 1 d . . . . .
F6 F 0.07656(17) 0.58231(16) 0.12324(13) 0.0643(8) Uani 1 1 d . . . . .
F7 F 0.1939(2) 0.6515(2) 0.1051(2) 0.1016(13) Uani 1 1 d . . . . .
F8 F 0.07589(18) 0.68300(17) 0.13026(14) 0.0704(9) Uani 1 1 d . . . . .
F9 F 0.19482(18) 0.54954(19) 0.09724(17) 0.0850(11) Uani 1 1 d . . . . .
F10 F 0.9438(2) 0.5199(3) 0.2463(2) 0.1269(17) Uani 1 1 d . . . . .
F11 F 0.8062(2) 0.5026(3) 0.2267(2) 0.1283(17) Uani 1 1 d . . . . .
F12 F 0.9044(3) 0.5339(3) 0.16899(18) 0.143(2) Uani 1 1 d . . . . .
F13 F 0.8388(3) 0.5133(4) 0.2981(2) 0.149(2) Uani 1 1 d . . . . .
F14 F 0.9147(2) 0.4345(3) 0.2456(3) 0.142(2) Uani 1 1 d . . . . .
F15 F 0.8342(3) 0.6011(3) 0.2184(3) 0.195(3) Uani 1 1 d . U . . .
F16 F 0.4472(3) 0.3225(3) 0.1652(3) 0.144(2) Uani 1 1 d . . . . .
F17 F 0.3314(3) 0.4389(4) 0.2161(3) 0.187(3) Uani 1 1 d . . . . .
F18 F 0.4466(3) 0.3928(4) 0.2074(3) 0.166(2) Uani 1 1 d . . . . .
F19 F 0.3293(3) 0.3664(3) 0.1709(2) 0.1386(19) Uani 1 1 d . . . . .
F20 F 0.3961(4) 0.4399(3) 0.1278(2) 0.161(2) Uani 1 1 d . . . . .
F21 F 0.3787(3) 0.3223(3) 0.2502(2) 0.1375(18) Uani 1 1 d . . . . .
N1 N 0.1853(3) 0.6916(4) 0.6489(3) 0.0928(18) Uani 1 1 d D . . . .
H1 H 0.2299 0.6744 0.6563 0.111 Uiso 1 1 calc R U . . .
N2 N 0.2558(2) 0.6313(2) 0.31343(18) 0.0545(11) Uani 1 1 d . . . . .
N3 N 0.2895(2) 0.6127(2) 0.23022(19) 0.0550(11) Uani 1 1 d . . . . .
N4 N 0.5438(3) 0.7319(4) 0.0006(2) 0.0923(19) Uani 1 1 d . . . . .
H4 H 0.5048 0.7665 0.0079 0.111 Uiso 1 1 calc R U . . .
N5 N 0.1308(2) 0.4145(2) 0.16027(15) 0.0404(9) Uani 1 1 d . . . . .
N6 N 0.10672(19) 0.3243(2) -0.07224(15) 0.0378(8) Uani 1 1 d . . . . .
N7 N 0.1220(2) 0.0104(2) 0.11399(16) 0.0431(9) Uani 1 1 d . . . . .
N8 N 0.1420(2) 0.1027(2) 0.34638(15) 0.0428(9) Uani 1 1 d . . . . .
O1 O 0.1527(2) 0.8200(3) 0.22477(18) 0.0787(12) Uani 1 1 d . . . . .
O2 O 0.07493(19) 0.86852(19) 0.13871(16) 0.0601(10) Uani 1 1 d . . . . .
O3 O -0.05555(17) 0.99024(18) 0.09899(15) 0.0515(8) Uani 1 1 d . . . . .
O4 O -0.09572(16) 1.13136(17) 0.10696(14) 0.0467(8) Uani 1 1 d . . . . .
O5 O -0.00551(16) 1.21569(16) 0.10359(13) 0.0423(7) Uani 1 1 d . . . . .
O6 O 0.25768(16) 1.20101(18) 0.17330(14) 0.0464(8) Uani 1 1 d . . . . .
O7 O 0.3654(2) 1.1259(3) 0.2561(2) 0.0862(14) Uani 1 1 d . . . . .
O9 O 0.2628(2) 0.9606(2) 0.43730(18) 0.0747(12) Uani 1 1 d . . . . .
O10 O 0.24682(18) 0.87573(19) 0.38077(15) 0.0555(9) Uani 1 1 d . . . . .
O11 O 0.41544(16) 0.72729(19) 0.23324(13) 0.0509(8) Uani 1 1 d . . . . .
O12 O 0.42512(18) 0.6168(2) 0.47502(14) 0.0557(9) Uani 1 1 d . . . . .
O13 O 0.43302(19) 0.4670(2) 0.35005(15) 0.0601(9) Uani 1 1 d . . . . .
O14 O 0.3043(2) 0.4281(2) 0.58157(15) 0.0631(10) Uani 1 1 d . . . . .
O15 O 0.20970(19) 0.4052(2) 0.41171(16) 0.0588(9) Uani 1 1 d . . . . .
O16 O 0.03240(18) 0.5723(2) 0.54917(14) 0.0538(9) Uani 1 1 d . . . . .
O17 O 0.0147(2) 0.6515(2) 0.31963(15) 0.0610(10) Uani 1 1 d . . . . .
O18 O 0.0181(2) 0.82969(19) 0.42682(17) 0.0674(11) Uani 1 1 d . . . . .
O19 O 0.0743(2) 0.7753(2) 0.65930(18) 0.0732(11) Uani 1 1 d . . . . .
O20 O 0.66256(19) 0.6833(2) -0.00172(19) 0.0771(12) Uani 1 1 d . . . . .
C1 C 0.1767(3) 0.8394(3) 0.2601(2) 0.0463(11) Uani 1 1 d . . . . .
C2 C 0.1268(2) 0.8631(2) 0.3023(2) 0.0424(11) Uani 1 1 d . . . . .
C3 C 0.1495(2) 0.8769(2) 0.3428(2) 0.0448(11) Uani 1 1 d . . . . .
H3 H 0.1152 0.8942 0.3721 0.054 Uiso 1 1 calc R U . . .
C4 C 0.2217(2) 0.8660(2) 0.34098(19) 0.0396(10) Uani 1 1 d . . . . .
C5 C 0.2717(2) 0.8444(3) 0.2962(2) 0.0462(11) Uani 1 1 d . . . . .
C6 C 0.2494(3) 0.8316(3) 0.2556(2) 0.0477(12) Uani 1 1 d . . . . .
H6 H 0.2830 0.8175 0.2245 0.057 Uiso 1 1 calc R U . . .
C7 C 0.3510(2) 0.8298(3) 0.2944(2) 0.0497(12) Uani 1 1 d . . . . .
H7A H 0.3728 0.8455 0.2527 0.060 Uiso 1 1 calc R U . . .
H7B H 0.3564 0.8585 0.3144 0.060 Uiso 1 1 calc R U . . .
C8 C 0.4202(2) 0.7009(3) 0.29353(19) 0.0391(10) Uani 1 1 d . . . . .
C9 C 0.3895(2) 0.7501(3) 0.3244(2) 0.0429(11) Uani 1 1 d . . . . .
C10 C 0.3921(2) 0.7214(3) 0.3853(2) 0.0466(12) Uani 1 1 d . . . . .
H10 H 0.3730 0.7532 0.4075 0.056 Uiso 1 1 calc R U . . .
C11 C 0.4222(2) 0.6473(3) 0.4139(2) 0.0454(11) Uani 1 1 d . . . . .
C12 C 0.4498(2) 0.5992(3) 0.38404(19) 0.0405(10) Uani 1 1 d . . . . .
C13 C 0.4486(2) 0.6279(3) 0.3235(2) 0.0418(11) Uani 1 1 d . . . . .
H13 H 0.4684 0.5956 0.3017 0.050 Uiso 1 1 calc R U . . .
C14 C 0.4788(2) 0.5176(3) 0.4158(2) 0.0439(11) Uani 1 1 d . . . . .
H14Q H 0.5041 0.5081 0.4483 0.053 Uiso 1 1 calc R U . . .
H14R H 0.5145 0.4949 0.3876 0.053 Uiso 1 1 calc R U . . .
C15 C 0.3999(2) 0.4570(3) 0.4083(2) 0.0449(11) Uani 1 1 d . . . . .
C16 C 0.4218(2) 0.4808(2) 0.4414(2) 0.0407(10) Uani 1 1 d . . . . .
C17 C 0.3902(2) 0.4709(3) 0.5000(2) 0.0433(11) Uani 1 1 d . . . . .
H17 H 0.4045 0.4874 0.5235 0.052 Uiso 1 1 calc R U . . .
C18 C 0.3387(2) 0.4378(2) 0.5243(2) 0.0429(11) Uani 1 1 d . . . . .
C19 C 0.3163(2) 0.4120(3) 0.4915(2) 0.0450(11) Uani 1 1 d . . . . .
C20 C 0.3497(2) 0.4215(3) 0.4325(2) 0.0481(12) Uani 1 1 d . . . . .
H20 H 0.3376 0.4032 0.4091 0.058 Uiso 1 1 calc R U . . .
C21 C 0.2584(3) 0.3790(3) 0.5149(2) 0.0512(12) Uani 1 1 d . . . . .
H21A H 0.2553 0.3575 0.5586 0.061 Uiso 1 1 calc R U . . .
H21B H 0.2704 0.3393 0.4994 0.061 Uiso 1 1 calc R U . . .
C22 C 0.1641(2) 0.4481(3) 0.44492(19) 0.0422(11) Uani 1 1 d . . . . .
C23 C 0.1869(2) 0.4347(3) 0.49746(19) 0.0408(10) Uani 1 1 d . . . . .
C24 C 0.1439(2) 0.4765(3) 0.53231(19) 0.0412(11) Uani 1 1 d . . . . .
H24 H 0.1587 0.4683 0.5682 0.049 Uiso 1 1 calc R U . . .
C25 C 0.0800(2) 0.5295(3) 0.51534(19) 0.0408(10) Uani 1 1 d . . . . .
C26 C 0.0560(2) 0.5441(2) 0.46255(18) 0.0346(9) Uani 1 1 d . . . . .
C27 C 0.1009(2) 0.5022(2) 0.42789(19) 0.0385(10) Uani 1 1 d . . . . .
H27 H 0.0872 0.5114 0.3912 0.046 Uiso 1 1 calc R U . . .
C28 C -0.0118(3) 0.6056(3) 0.4423(2) 0.0461(11) Uani 1 1 d . . . . .
H28A H -0.0329 0.5931 0.4185 0.055 Uiso 1 1 calc R U . . .
H28B H -0.0469 0.6115 0.4774 0.055 Uiso 1 1 calc R U . . .
C29 C 0.0148(2) 0.6977(3) 0.3452(2) 0.0420(11) Uani 1 1 d . . . . .
C30 C 0.0010(2) 0.6759(2) 0.4063(2) 0.0400(10) Uani 1 1 d . . . . .
C31 C 0.0010(3) 0.7204(3) 0.4334(2) 0.0503(12) Uani 1 1 d . . . . .
H31 H -0.0098 0.7069 0.4752 0.060 Uiso 1 1 calc R U . . .
C32 C 0.0165(3) 0.7849(3) 0.4010(2) 0.0487(12) Uani 1 1 d . . . . .
C33 C 0.0302(2) 0.8076(3) 0.3395(2) 0.0453(11) Uani 1 1 d . . . . .
C34 C 0.0293(2) 0.7629(3) 0.3123(2) 0.0453(11) Uani 1 1 d . . . . .
H34 H 0.0387 0.7769 0.2704 0.054 Uiso 1 1 calc R U . . .
C35 C 0.0485(3) 0.8739(3) 0.3055(2) 0.0523(13) Uani 1 1 d . . . . .
H35A H 0.0187 0.9116 0.3236 0.063 Uiso 1 1 calc R U . . .
H35B H 0.0364 0.8924 0.2647 0.063 Uiso 1 1 calc R U . . .
C36 C 0.1888(3) 0.8161(3) 0.1713(2) 0.0528(13) Uani 1 1 d . . . . .
H36A H 0.2323 0.7720 0.1768 0.063 Uiso 1 1 calc R U . . .
H36B H 0.2038 0.8594 0.1486 0.063 Uiso 1 1 calc R U . . .
C37 C 0.1401(3) 0.8129(3) 0.1382(2) 0.0501(12) Uani 1 1 d . . . . .
H37A H 0.1623 0.8181 0.0968 0.060 Uiso 1 1 calc R U . . .
H37B H 0.1325 0.7652 0.1569 0.060 Uiso 1 1 calc R U . . .
C38 C 0.0251(3) 0.8669(3) 0.1098(2) 0.0536(13) Uani 1 1 d . . . . .
H38A H 0.0254 0.8165 0.1223 0.064 Uiso 1 1 calc R U . . .
H38B H 0.0383 0.8846 0.0664 0.064 Uiso 1 1 calc R U . . .
C39 C -0.0491(3) 0.9159(3) 0.1267(2) 0.0536(13) Uani 1 1 d . . . . .
H39A H -0.0859 0.9071 0.1148 0.064 Uiso 1 1 calc R U . . .
H39B H -0.0579 0.9037 0.1702 0.064 Uiso 1 1 calc R U . . .
C40 C -0.1264(3) 1.0342(3) 0.1109(3) 0.0610(14) Uani 1 1 d . . . . .
H40A H -0.1391 1.0222 0.1543 0.073 Uiso 1 1 calc R U . . .
H40B H -0.1594 1.0233 0.0963 0.073 Uiso 1 1 calc R U . . .
C41 C -0.1360(3) 1.1117(3) 0.0832(2) 0.0562(13) Uani 1 1 d . . . . .
H41A H -0.1210 1.1234 0.0401 0.067 Uiso 1 1 calc R U . . .
H41B H -0.1874 1.1404 0.0893 0.067 Uiso 1 1 calc R U . . .
C42 C -0.1124(2) 1.2095(3) 0.0869(2) 0.0472(12) Uani 1 1 d . . . . .
H42A H -0.1651 1.2340 0.0904 0.057 Uiso 1 1 calc R U . . .
H42B H -0.0928 1.2273 0.0448 0.057 Uiso 1 1 calc R U . . .
C43 C -0.0804(2) 1.2276(3) 0.1236(2) 0.0445(11) Uani 1 1 d . . . . .
H43A H -0.1055 1.2792 0.1206 0.053 Uiso 1 1 calc R U . . .
H43B H -0.0867 1.1967 0.1656 0.053 Uiso 1 1 calc R U . . .
C44 C 0.0298(2) 1.2272(2) 0.13611(18) 0.0374(10) Uani 1 1 d . . . . .
C45 C -0.0023(3) 1.2535(2) 0.18226(19) 0.0429(11) Uani 1 1 d . . . . .
H45 H -0.0528 1.2662 0.1927 0.051 Uiso 1 1 calc R U . . .
C46 C 0.0390(3) 1.2615(2) 0.21395(19) 0.0414(10) Uani 1 1 d . . . . .
H46 H 0.0159 1.2808 0.2450 0.050 Uiso 1 1 calc R U . . .
C47 C 0.1114(2) 1.2422(2) 0.20070(18) 0.0375(10) Uani 1 1 d . . . . .
H47 H 0.1389 1.2468 0.2231 0.045 Uiso 1 1 calc R U . . .
C48 C 0.1462(2) 1.2150(2) 0.15332(16) 0.0326(9) Uani 1 1 d . . . . .
C49 C 0.2219(2) 1.1937(2) 0.13844(19) 0.0383(10) Uani 1 1 d . . . . .
C50 C 0.2543(3) 1.1695(2) 0.09159(19) 0.0438(11) Uani 1 1 d . . . . .
H50 H 0.3050 1.1558 0.0816 0.053 Uiso 1 1 calc R U . . .
C51 C 0.2112(2) 1.1651(2) 0.05792(19) 0.0418(11) Uani 1 1 d . . . . .
H51 H 0.2336 1.1492 0.0250 0.050 Uiso 1 1 calc R U . . .
C52 C 0.1408(3) 1.1827(2) 0.07147(19) 0.0421(11) Uani 1 1 d . . . . .
H52 H 0.1137 1.1781 0.0488 0.051 Uiso 1 1 calc R U . . .
C53 C 0.1048(2) 1.2087(2) 0.11957(17) 0.0355(10) Uani 1 1 d . . . . .
C54 C 0.3341(2) 1.1803(3) 0.1589(2) 0.0518(12) Uani 1 1 d . . . . .
H54A H 0.3465 1.2118 0.1184 0.062 Uiso 1 1 calc R U . . .
H54B H 0.3542 1.1292 0.1601 0.062 Uiso 1 1 calc R U . . .
C55 C 0.3650(3) 1.1880(4) 0.2029(3) 0.0703(17) Uani 1 1 d . . . . .
H55A H 0.4143 1.1892 0.1874 0.084 Uiso 1 1 calc R U . . .
H55B H 0.3352 1.2337 0.2110 0.084 Uiso 1 1 calc R U . . .
C56 C 0.4010(9) 1.1390(9) 0.2940(7) 0.082(4) Uani 0.609(17) 1 d D U P A 1
H56A H 0.3686 1.1795 0.3083 0.098 Uiso 0.609(17) 1 calc R U P A 1
H56B H 0.4461 1.1486 0.2730 0.098 Uiso 0.609(17) 1 calc R U P A 1
C57 C 0.4156(9) 1.0619(9) 0.3464(8) 0.108(6) Uani 0.609(17) 1 d D U P A 1
H57A H 0.4426 1.0223 0.3298 0.129 Uiso 0.609(17) 1 calc R U P A 1
H57B H 0.4448 1.0589 0.3736 0.129 Uiso 0.609(17) 1 calc R U P A 1
O8 O 0.3501(10) 1.0535(8) 0.3775(6) 0.084(4) Uani 0.609(17) 1 d D U P A 1
C58 C 0.3685(9) 0.9870(10) 0.4282(8) 0.132(8) Uani 0.609(17) 1 d D U P A 1
H58A H 0.3969 0.9921 0.4515 0.159 Uiso 0.609(17) 1 calc R U P A 1
H58B H 0.3996 0.9464 0.4136 0.159 Uiso 0.609(17) 1 calc R U P A 1
C59 C 0.3053(13) 0.9665(18) 0.4691(10) 0.079(5) Uani 0.609(17) 1 d D U P A 1
H59A H 0.3229 0.9195 0.5011 0.095 Uiso 0.609(17) 1 calc R U P A 1
H59B H 0.2762 1.0041 0.4874 0.095 Uiso 0.609(17) 1 calc R U P A 1
C56' C 0.4078(12) 1.0971(17) 0.3033(11) 0.090(8) Uani 0.391(17) 1 d D U P A 2
H56C H 0.4013 1.1375 0.3161 0.108 Uiso 0.391(17) 1 calc R U P A 2
H56D H 0.4590 1.0795 0.2874 0.108 Uiso 0.391(17) 1 calc R U P A 2
C57' C 0.3923(14) 1.0347(14) 0.3584(11) 0.099(9) Uani 0.391(17) 1 d D U P A 2
H57C H 0.3836 0.9999 0.3469 0.119 Uiso 0.391(17) 1 calc R U P A 2
H57D H 0.4328 1.0081 0.3824 0.119 Uiso 0.391(17) 1 calc R U P A 2
O8' O 0.3284(14) 1.0710(12) 0.3908(9) 0.081(7) Uani 0.391(17) 1 d D U P A 2
C58' C 0.3226(10) 1.0250(10) 0.4528(7) 0.072(6) Uani 0.391(17) 1 d D U P A 2
H58C H 0.3630 1.0178 0.4716 0.087 Uiso 0.391(17) 1 calc R U P A 2
H58D H 0.2771 1.0481 0.4743 0.087 Uiso 0.391(17) 1 calc R U P A 2
C59' C 0.324(2) 0.963(3) 0.4546(19) 0.079(5) Uani 0.391(17) 1 d . . P A 2
H59C H 0.3303 0.9284 0.4956 0.095 Uiso 0.391(17) 1 calc R U P A 2
H59D H 0.3676 0.9444 0.4288 0.095 Uiso 0.391(17) 1 calc R U P A 2
C60 C 0.2391(3) 0.9006(3) 0.4665(2) 0.0660(15) Uani 1 1 d . . . . .
H60A H 0.2084 0.9051 0.5038 0.079 Uiso 1 1 calc R U . . .
H60B H 0.2810 0.8554 0.4768 0.079 Uiso 1 1 calc R U . . .
C61 C 0.1976(3) 0.8961(3) 0.4284(2) 0.0524(12) Uani 1 1 d . . . . .
H61A H 0.1737 0.8593 0.4518 0.063 Uiso 1 1 calc R U . . .
H61B H 0.1603 0.9438 0.4126 0.063 Uiso 1 1 calc R U . . .
C62 C 0.4830(3) 0.7224(4) 0.1969(3) 0.0732(17) Uani 1 1 d . . . . .
H62A H 0.5043 0.7529 0.2019 0.110 Uiso 1 1 calc R U . . .
H62B H 0.4759 0.7394 0.1553 0.110 Uiso 1 1 calc R U . . .
H62C H 0.5152 0.6717 0.2086 0.110 Uiso 1 1 calc R U . . .
C63 C 0.4077(3) 0.6644(3) 0.5065(2) 0.0686(16) Uani 1 1 d . . . . .
H63A H 0.4429 0.6896 0.4928 0.103 Uiso 1 1 calc R U . . .
H63B H 0.4085 0.6364 0.5489 0.103 Uiso 1 1 calc R U . . .
H63C H 0.3597 0.7003 0.4995 0.103 Uiso 1 1 calc R U . . .
C64 C 0.4134(4) 0.4407(4) 0.3169(3) 0.0761(18) Uani 1 1 d . . . . .
H64A H 0.4356 0.3875 0.3297 0.114 Uiso 1 1 calc R U . . .
H64B H 0.4297 0.4620 0.2749 0.114 Uiso 1 1 calc R U . . .
H64C H 0.3611 0.4538 0.3227 0.114 Uiso 1 1 calc R U . . .
C65 C 0.3268(3) 0.4506(3) 0.6181(2) 0.0659(15) Uani 1 1 d . . . . .
H65A H 0.3760 0.4193 0.6262 0.099 Uiso 1 1 calc R U . . .
H65B H 0.2948 0.4465 0.6554 0.099 Uiso 1 1 calc R U . . .
H65C H 0.3251 0.5013 0.5975 0.099 Uiso 1 1 calc R U . . .
C66 C 0.1854(4) 0.4100(4) 0.3614(3) 0.0764(18) Uani 1 1 d . . . . .
H66A H 0.1391 0.4019 0.3732 0.115 Uiso 1 1 calc R U . . .
H66B H 0.2206 0.3729 0.3450 0.115 Uiso 1 1 calc R U . . .
H66C H 0.1797 0.4585 0.3312 0.115 Uiso 1 1 calc R U . . .
C67 C 0.0457(3) 0.5462(4) 0.6090(2) 0.0752(18) Uani 1 1 d . . . . .
H67A H 0.0332 0.5019 0.6313 0.113 Uiso 1 1 calc R U . . .
H67B H 0.0164 0.5836 0.6270 0.113 Uiso 1 1 calc R U . . .
H67C H 0.0966 0.5353 0.6100 0.113 Uiso 1 1 calc R U . . .
C68 C 0.0238(4) 0.6747(4) 0.2563(2) 0.0719(17) Uani 1 1 d . . . . .
H68A H -0.0166 0.7186 0.2408 0.108 Uiso 1 1 calc R U . . .
H68B H 0.0255 0.6359 0.2442 0.108 Uiso 1 1 calc R U . . .
H68C H 0.0687 0.6854 0.2405 0.108 Uiso 1 1 calc R U . . .
C69 C 0.0041(5) 0.8093(4) 0.4898(3) 0.104(3) Uani 1 1 d . . . . .
H69A H -0.0478 0.8261 0.5017 0.156 Uiso 1 1 calc R U . . .
H69B H 0.0270 0.8317 0.5031 0.156 Uiso 1 1 calc R U . . .
H69C H 0.0235 0.7562 0.5078 0.156 Uiso 1 1 calc R U . . .
C70 C 0.1658(3) 0.7665(4) 0.7052(2) 0.0648(16) Uani 1 1 d . . . . .
C71 C 0.1553(3) 0.8419(4) 0.6947(2) 0.0615(15) Uani 1 1 d . . . . .
C72 C 0.1159(3) 0.8998(4) 0.6497(3) 0.0681(16) Uani 1 1 d . . . . .
H72 H 0.0943 0.8902 0.6260 0.082 Uiso 1 1 calc R U . . .
C73 C 0.1090(4) 0.9675(5) 0.6406(3) 0.098(3) Uani 1 1 d . . . . .
H73 H 0.0858 1.0054 0.6079 0.117 Uiso 1 1 calc R U . . .
C74 C 0.1352(4) 0.9874(5) 0.6785(4) 0.095(2) Uani 1 1 d . . . . .
H74 H 0.1274 1.0364 0.6730 0.114 Uiso 1 1 calc R U . . .
C75 C 0.1721(4) 0.9287(5) 0.7225(3) 0.088(2) Uani 1 1 d . . . . .
H75 H 0.1908 0.9382 0.7482 0.105 Uiso 1 1 calc R U . . .
C76 C 0.1836(3) 0.8569(4) 0.7316(3) 0.0717(17) Uani 1 1 d . . . . .
C77 C 0.2240(3) 0.7937(6) 0.7788(3) 0.090(2) Uani 1 1 d . U . . .
H77 H 0.2442 0.8023 0.8041 0.108 Uiso 1 1 calc R U . . .
C78 C 0.2327(4) 0.7267(5) 0.7865(3) 0.086(2) Uani 1 1 d . . . . .
H78 H 0.2588 0.6875 0.8170 0.103 Uiso 1 1 calc R U . . .
C79 C 0.2042(3) 0.7125(4) 0.7508(2) 0.0708(17) Uani 1 1 d . . . . .
H79 H 0.2113 0.6632 0.7577 0.085 Uiso 1 1 calc R U . . .
C80 C 0.1380(3) 0.7460(4) 0.6688(3) 0.0718(17) Uani 1 1 d . . . . .
C81 C 0.1664(4) 0.6590(5) 0.6152(4) 0.115(3) Uani 1 1 d D . . . .
H81A H 0.1829 0.6053 0.6343 0.138 Uiso 1 1 calc R U . . .
H81B H 0.1136 0.6765 0.6164 0.138 Uiso 1 1 calc R U . . .
C82 C 0.1980(4) 0.6774(5) 0.5559(3) 0.089(2) Uani 1 1 d . . . . .
H82A H 0.2497 0.6664 0.5556 0.107 Uiso 1 1 calc R U . . .
H82B H 0.1766 0.7307 0.5363 0.107 Uiso 1 1 calc R U . . .
C83 C 0.1910(4) 0.6405(5) 0.5192(3) 0.098(2) Uani 1 1 d . . . . .
H83A H 0.2140 0.5872 0.5378 0.117 Uiso 1 1 calc R U . . .
H83B H 0.1393 0.6499 0.5206 0.117 Uiso 1 1 calc R U . . .
C84 C 0.2204(3) 0.6611(4) 0.4602(3) 0.0709(16) Uani 1 1 d . . . . .
H84A H 0.2712 0.6540 0.4600 0.085 Uiso 1 1 calc R U . . .
H84B H 0.1960 0.7142 0.4425 0.085 Uiso 1 1 calc R U . . .
C85 C 0.2202(3) 0.6277(3) 0.4185(3) 0.0659(15) Uani 1 1 d . . . . .
H85A H 0.2485 0.5751 0.4326 0.079 Uiso 1 1 calc R U . . .
H85B H 0.1703 0.6325 0.4183 0.079 Uiso 1 1 calc R U . . .
C86 C 0.2496(4) 0.6612(4) 0.3590(3) 0.0812(19) Uani 1 1 d . . . . .
H86A H 0.2981 0.6590 0.3607 0.097 Uiso 1 1 calc R U . . .
H86B H 0.2197 0.7134 0.3454 0.097 Uiso 1 1 calc R U . . .
C87 C 0.3017(3) 0.6380(3) 0.2644(2) 0.0508(12) Uani 1 1 d . . . . .
H87 H 0.3384 0.6584 0.2555 0.061 Uiso 1 1 calc R U . . .
C88 C 0.2361(3) 0.5858(4) 0.2588(3) 0.0758(18) Uani 1 1 d . . . . .
H88 H 0.2176 0.5621 0.2447 0.091 Uiso 1 1 calc R U . . .
C89 C 0.2132(3) 0.5976(4) 0.3100(3) 0.0703(16) Uani 1 1 d . . . . .
H89 H 0.1751 0.5853 0.3386 0.084 Uiso 1 1 calc R U . . .
C90 C 0.3277(3) 0.6128(3) 0.1701(2) 0.0679(16) Uani 1 1 d . . . . .
H90A H 0.3249 0.5720 0.1628 0.081 Uiso 1 1 calc R U . . .
H90B H 0.3025 0.6587 0.1402 0.081 Uiso 1 1 calc R U . . .
C91 C 0.4033(3) 0.6061(4) 0.1619(3) 0.085(2) Uani 1 1 d . . . . .
H91A H 0.4289 0.5606 0.1918 0.102 Uiso 1 1 calc R U . . .
H91B H 0.4067 0.6475 0.1680 0.102 Uiso 1 1 calc R U . . .
C92 C 0.4391(3) 0.6054(4) 0.1001(3) 0.0759(17) Uani 1 1 d . . . . .
H92A H 0.4305 0.5675 0.0927 0.091 Uiso 1 1 calc R U . . .
H92B H 0.4160 0.6530 0.0707 0.091 Uiso 1 1 calc R U . . .
C93 C 0.5170(4) 0.5913(5) 0.0907(3) 0.101(2) Uani 1 1 d . . . . .
H93A H 0.5406 0.5402 0.1151 0.121 Uiso 1 1 calc R U . . .
H93B H 0.5258 0.6231 0.1056 0.121 Uiso 1 1 calc R U . . .
C94 C 0.5533(4) 0.6032(5) 0.0267(3) 0.105(3) Uani 1 1 d . . . . .
H94A H 0.5419 0.5734 0.0114 0.126 Uiso 1 1 calc R U . . .
H94B H 0.6058 0.5836 0.0277 0.126 Uiso 1 1 calc R U . . .
C95 C 0.5344(3) 0.6823(5) -0.0189(3) 0.099(3) Uani 1 1 d . . . . .
H95A H 0.5651 0.6819 -0.0569 0.119 Uiso 1 1 calc R U . . .
H95B H 0.4838 0.6997 -0.0260 0.119 Uiso 1 1 calc R U . . .
C96 C 0.6055(3) 0.7308(4) 0.0086(3) 0.0737(18) Uani 1 1 d . . . . .
C97 C 0.6052(3) 0.7856(4) 0.0312(3) 0.080(2) Uani 1 1 d . . . . .
C98 C 0.6327(3) 0.7623(4) 0.0844(3) 0.0720(18) Uani 1 1 d . . . . .
C99 C 0.6542(3) 0.6867(4) 0.1225(2) 0.0651(15) Uani 1 1 d . . . . .
H99 H 0.6510 0.6503 0.1118 0.078 Uiso 1 1 calc R U . . .
C100 C 0.6787(3) 0.6689(5) 0.1733(3) 0.084(2) Uani 1 1 d . . . . .
H100 H 0.6922 0.6192 0.1983 0.101 Uiso 1 1 calc R U . . .
C101 C 0.6853(4) 0.7182(6) 0.1914(4) 0.096(2) Uani 1 1 d . . . . .
H101 H 0.7030 0.7033 0.2277 0.115 Uiso 1 1 calc R U . . .
C102 C 0.6665(4) 0.7869(7) 0.1567(5) 0.110(3) Uani 1 1 d . . . . .
H102 H 0.6705 0.8211 0.1696 0.132 Uiso 1 1 calc R U . . .
C103 C 0.6412(3) 0.8131(5) 0.1028(4) 0.084(2) Uani 1 1 d . . . . .
C104 C 0.6188(5) 0.8871(6) 0.0654(5) 0.118(3) Uani 1 1 d . . . . .
H104 H 0.6243 0.9225 0.0759 0.142 Uiso 1 1 calc R U . . .
C105 C 0.5895(6) 0.9095(5) 0.0143(5) 0.129(4) Uani 1 1 d . . . . .
H105 H 0.5740 0.9596 -0.0095 0.154 Uiso 1 1 calc R U . . .
C106 C 0.5833(4) 0.8602(5) -0.0009(4) 0.106(3) Uani 1 1 d . . . . .
H106 H 0.5625 0.8765 -0.0360 0.127 Uiso 1 1 calc R U . . .
C107 C 0.1907(2) 0.3876(2) 0.1275(2) 0.0405(10) Uani 1 1 d . . . . .
H107 H 0.2362 0.3766 0.1383 0.049 Uiso 1 1 calc R U . . .
C108 C 0.1872(2) 0.3759(2) 0.07848(18) 0.0400(10) Uani 1 1 d . . . . .
H108 H 0.2304 0.3571 0.0555 0.048 Uiso 1 1 calc R U . . .
C109 C 0.1216(2) 0.3910(2) 0.06193(18) 0.0332(9) Uani 1 1 d . . . . .
C110 C 0.0613(2) 0.4199(2) 0.09679(19) 0.0386(10) Uani 1 1 d . . . . .
H110 H 0.0151 0.4319 0.0872 0.046 Uiso 1 1 calc R U . . .
C111 C 0.0673(3) 0.4314(3) 0.1447(2) 0.0478(12) Uani 1 1 d . . . . .
H111 H 0.0249 0.4520 0.1674 0.057 Uiso 1 1 calc R U . . .
C112 C 0.0469(3) 0.3575(3) -0.0413(2) 0.0483(12) Uani 1 1 d . . . . .
H112 H 0.0013 0.3644 -0.0493 0.058 Uiso 1 1 calc R U . . .
C113 C 0.0496(2) 0.3811(2) 0.0005(2) 0.0390(10) Uani 1 1 d . . . . .
H113 H 0.0064 0.4034 0.0216 0.047 Uiso 1 1 calc R U . . .
C114 C 0.1158(2) 0.3727(2) 0.01275(18) 0.0338(9) Uani 1 1 d . . . . .
C115 C 0.1769(2) 0.3431(3) -0.02240(19) 0.0411(10) Uani 1 1 d . . . . .
H115 H 0.2229 0.3398 -0.0183 0.049 Uiso 1 1 calc R U . . .
C116 C 0.1697(2) 0.3185(3) -0.0630(2) 0.0442(11) Uani 1 1 d . . . . .
H116 H 0.2117 0.2965 -0.0853 0.053 Uiso 1 1 calc R U . . .
C117 C 0.1013(3) 0.2933(3) -0.1122(2) 0.0515(13) Uani 1 1 d . . . . .
H11A H 0.1414 0.2943 -0.1447 0.062 Uiso 1 1 calc R U . . .
H11B H 0.0555 0.3216 -0.1295 0.062 Uiso 1 1 calc R U . . .
C118 C 0.1044(3) 0.2137(3) -0.07563(19) 0.0443(11) Uani 1 1 d . . . . .
C119 C 0.0442(2) 0.1981(3) -0.04070(19) 0.0425(11) Uani 1 1 d . . . . .
H119 H -0.0013 0.2357 -0.0451 0.051 Uiso 1 1 calc R U . . .
C120 C 0.0479(3) 0.1312(2) -0.0004(2) 0.0427(11) Uani 1 1 d . . . . .
H120 H 0.0055 0.1225 0.0228 0.051 Uiso 1 1 calc R U . . .
C121 C 0.1128(2) 0.0761(3) 0.0070(2) 0.0411(11) Uani 1 1 d . . . . .
C122 C 0.1746(2) 0.0879(2) -0.0294(2) 0.0434(11) Uani 1 1 d . . . . .
H122 H 0.2192 0.0492 -0.0263 0.052 Uiso 1 1 calc R U . . .
C123 C 0.1697(2) 0.1581(3) -0.0707(2) 0.0432(11) Uani 1 1 d . . . . .
H123 H 0.2115 0.1671 -0.0951 0.052 Uiso 1 1 calc R U . . .
C124 C 0.1166(3) 0.0039(3) 0.0581(2) 0.0475(12) Uani 1 1 d . . . . .
H12A H 0.0730 -0.0079 0.0629 0.057 Uiso 1 1 calc R U . . .
H12B H 0.1589 -0.0358 0.0492 0.057 Uiso 1 1 calc R U . . .
C125 C 0.0628(3) 0.0287(3) 0.1513(2) 0.0457(11) Uani 1 1 d . . . . .
H125 H 0.0180 0.0333 0.1437 0.055 Uiso 1 1 calc R U . . .
C126 C 0.0657(2) 0.0408(2) 0.1992(2) 0.0416(11) Uani 1 1 d . . . . .
H126 H 0.0229 0.0528 0.2251 0.050 Uiso 1 1 calc R U . . .
C127 C 0.1302(2) 0.0361(2) 0.21173(18) 0.0335(9) Uani 1 1 d . . . . .
C128 C 0.1910(2) 0.0163(2) 0.1733(2) 0.0427(11) Uani 1 1 d . . . . .
H128 H 0.2365 0.0114 0.1799 0.051 Uiso 1 1 calc R U . . .
C129 C 0.1846(3) 0.0036(3) 0.1252(2) 0.0489(12) Uani 1 1 d . . . . .
H129 H 0.2266 -0.0104 0.0993 0.059 Uiso 1 1 calc R U . . .
C130 C 0.2033(2) 0.0720(2) 0.31500(19) 0.0417(11) Uani 1 1 d . . . . .
H130 H 0.2484 0.0672 0.3222 0.050 Uiso 1 1 calc R U . . .
C131 C 0.2003(2) 0.0479(2) 0.27321(19) 0.0412(11) Uani 1 1 d . . . . .
H131 H 0.2436 0.0264 0.2518 0.049 Uiso 1 1 calc R U . . .
C132 C 0.1342(2) 0.0546(2) 0.26132(18) 0.0366(10) Uani 1 1 d . . . . .
C133 C 0.0733(2) 0.0817(2) 0.29730(19) 0.0393(10) Uani 1 1 d . . . . .
H133 H 0.0280 0.0834 0.2930 0.047 Uiso 1 1 calc R U . . .
C134 C 0.0774(3) 0.1060(3) 0.3387(2) 0.0504(12) Uani 1 1 d . . . . .
H134 H 0.0351 0.1252 0.3622 0.060 Uiso 1 1 calc R U . . .
C135 C 0.1452(3) 0.1370(2) 0.38623(19) 0.0457(11) Uani 1 1 d . . . . .
H13A H 0.1901 0.1093 0.4050 0.055 Uiso 1 1 calc R U . . .
H13B H 0.1040 0.1372 0.4178 0.055 Uiso 1 1 calc R U . . .
C136 C 0.1430(3) 0.2144(2) 0.34913(18) 0.0396(10) Uani 1 1 d . . . . .
C137 C 0.2050(3) 0.2291(3) 0.32199(19) 0.0436(11) Uani 1 1 d . . . . .
H137 H 0.2497 0.1917 0.3315 0.052 Uiso 1 1 calc R U . . .
C138 C 0.2047(2) 0.2969(2) 0.28099(19) 0.0405(10) Uani 1 1 d . . . . .
H138 H 0.2483 0.3065 0.2630 0.049 Uiso 1 1 calc R U . . .
C139 C 0.1384(3) 0.3508(2) 0.26691(19) 0.0416(11) Uani 1 1 d . . . . .
C140 C 0.0759(2) 0.3381(3) 0.29618(19) 0.0437(11) Uani 1 1 d . . . . .
H140 H 0.0312 0.3760 0.2880 0.052 Uiso 1 1 calc R U . . .
C141 C 0.0771(3) 0.2702(2) 0.33766(18) 0.0425(11) Uani 1 1 d . . . . .
H141 H 0.0336 0.2618 0.3581 0.051 Uiso 1 1 calc R U . . .
C142 C 0.1352(3) 0.4230(3) 0.21615(19) 0.0460(11) Uani 1 1 d . . . . .
H14O H 0.0926 0.4629 0.2245 0.055 Uiso 1 1 calc R U . . .
H14P H 0.1786 0.4349 0.2116 0.055 Uiso 1 1 calc R U . . .
C143 C 0.1425(5) 0.5618(4) 0.9769(3) 0.090(2) Uani 1 1 d . . . . .
H14A H 0.1356 0.5353 1.0200 0.108 Uiso 1 1 calc R U . . .
H14B H 0.1169 0.6144 0.9696 0.108 Uiso 1 1 calc R U . . .
C144 C 0.2185(6) 0.5491(7) 0.9568(5) 0.137(4) Uani 1 1 d . . . . .
H14C H 0.2473 0.5164 0.9900 0.164 Uiso 1 1 calc R U . . .
H14D H 0.2284 0.5956 0.9391 0.164 Uiso 1 1 calc R U . . .
C145 C 0.2349(4) 0.5152(6) 0.9125(6) 0.155(5) Uani 1 1 d D . . . .
H14E H 0.2572 0.4616 0.9294 0.186 Uiso 1 1 calc R U . . .
H14F H 0.2673 0.5348 0.8780 0.186 Uiso 1 1 calc R U . . .
C146 C 0.1582(4) 0.5371(5) 0.8947(3) 0.100(2) Uani 1 1 d D . . . .
H14G H 0.1451 0.5854 0.8631 0.119 Uiso 1 1 calc R U . . .
H14H H 0.1560 0.5004 0.8815 0.119 Uiso 1 1 calc R U . . .
O21 O 0.1148(2) 0.5384(2) 0.9475(2) 0.0768(12) Uani 1 1 d . . . . .
C147 C 0.3779(6) 0.9611(6) 0.1441(4) 0.156(5) Uani 1 1 d . . . . .
H14I H 0.3579 0.9215 0.1568 0.188 Uiso 1 1 calc R U . . .
H14J H 0.3587 0.9986 0.1071 0.188 Uiso 1 1 calc R U . . .
C148 C 0.4518(7) 0.9341(9) 0.1350(6) 0.183(5) Uani 1 1 d . U . . .
H14K H 0.4695 0.9624 0.0950 0.219 Uiso 1 1 calc R U . . .
H14L H 0.4682 0.8826 0.1379 0.219 Uiso 1 1 calc R U . . .
C149 C 0.4794(8) 0.9398(12) 0.1791(9) 0.251(8) Uani 1 1 d . U . . .
H14M H 0.5136 0.9668 0.1594 0.302 Uiso 1 1 calc R U . . .
H14N H 0.5059 0.8904 0.2043 0.302 Uiso 1 1 calc R U . . .
C150 C 0.4166(7) 0.9809(5) 0.2203(8) 0.218(9) Uani 1 1 d . . . . .
H15A H 0.4133 0.9492 0.2624 0.262 Uiso 1 1 calc R U . . .
H15B H 0.4213 1.0267 0.2169 0.262 Uiso 1 1 calc R U . . .
O22 O 0.3582(2) 0.9938(3) 0.1916(2) 0.0971(15) Uani 1 1 d . . . . .
C151 C 0.6174(5) 0.3720(7) 0.3145(5) 0.154(5) Uani 1 1 d . . . . .
H15C H 0.5711 0.3781 0.3406 0.184 Uiso 1 1 calc R U . . .
H15D H 0.6421 0.3195 0.3208 0.184 Uiso 1 1 calc R U . . .
C152 C 0.6049(6) 0.4121(10) 0.2528(6) 0.182(6) Uani 1 1 d D . . . .
H15E H 0.6419 0.3877 0.2263 0.218 Uiso 1 1 calc R U . . .
H15F H 0.5568 0.4177 0.2468 0.218 Uiso 1 1 calc R U . . .
C153 C 0.6098(9) 0.4816(9) 0.2429(6) 0.215(9) Uani 1 1 d D . . . .
H15G H 0.5612 0.5177 0.2457 0.258 Uiso 1 1 calc R U . . .
H15H H 0.6348 0.4998 0.2028 0.258 Uiso 1 1 calc R U . . .
C154 C 0.6497(5) 0.4721(7) 0.2876(5) 0.138(4) Uani 1 1 d . . . . .
H15I H 0.6963 0.4794 0.2691 0.166 Uiso 1 1 calc R U . . .
H15J H 0.6220 0.5075 0.3083 0.166 Uiso 1 1 calc R U . . .
O23 O 0.6604(3) 0.3998(4) 0.3278(3) 0.1160(19) Uani 1 1 d . . . . .
C155 C 0.1838(9) 0.1179(5) 0.5435(5) 0.180(6) Uani 1 1 d . . . . .
H15K H 0.1397 0.1047 0.5595 0.216 Uiso 1 1 calc R U . . .
H15L H 0.2253 0.0725 0.5459 0.216 Uiso 1 1 calc R U . . .
C156 C 0.1908(12) 0.1514(9) 0.5769(5) 0.260(11) Uani 1 1 d . . . . .
H15M H 0.2319 0.1198 0.6000 0.311 Uiso 1 1 calc R U . . .
H15N H 0.1467 0.1626 0.6046 0.311 Uiso 1 1 calc R U . . .
C157 C 0.2033(6) 0.2195(7) 0.5342(6) 0.148(4) Uani 1 1 d . . . . .
H15O H 0.1673 0.2620 0.5444 0.177 Uiso 1 1 calc R U . . .
H15P H 0.2517 0.2178 0.5356 0.177 Uiso 1 1 calc R U . . .
C158 C 0.1974(7) 0.2258(6) 0.4770(4) 0.155(5) Uani 1 1 d . . . . .
H15Q H 0.2432 0.2259 0.4510 0.186 Uiso 1 1 calc R U . . .
H15R H 0.1592 0.2717 0.4592 0.186 Uiso 1 1 calc R U . . .
O24 O 0.1800(4) 0.1642(4) 0.4840(3) 0.151(3) Uani 1 1 d . . . . .
C159 C 0.6222(5) 0.3132(10) 0.1243(6) 0.173(6) Uani 1 1 d D . . . .
H15S H 0.6206 0.3087 0.1657 0.207 Uiso 1 1 calc R U . . .
H15T H 0.5931 0.2864 0.1236 0.207 Uiso 1 1 calc R U . . .
C160 C 0.5983(8) 0.3880(8) 0.0868(8) 0.192(7) Uani 1 1 d D . . . .
H16A H 0.6100 0.4183 0.1014 0.230 Uiso 1 1 calc R U . . .
H16B H 0.5456 0.4058 0.0869 0.230 Uiso 1 1 calc R U . . .
C161 C 0.6342(6) 0.3933(6) 0.0272(5) 0.136(4) Uani 1 1 d . . . . .
H16C H 0.6542 0.4335 0.0100 0.163 Uiso 1 1 calc R U . . .
H16D H 0.6009 0.4012 0.0010 0.163 Uiso 1 1 calc R U . . .
C162 C 0.6929(5) 0.3208(6) 0.0359(4) 0.136(4) Uani 1 1 d . . . . .
H16E H 0.6826 0.2908 0.0200 0.163 Uiso 1 1 calc R U . . .
H16F H 0.7396 0.3271 0.0159 0.163 Uiso 1 1 calc R U . . .
O25 O 0.6938(3) 0.2877(5) 0.0982(3) 0.156(3) Uani 1 1 d . . . . .
C163 C 0.1814(7) 0.2923(7) 0.7101(6) 0.157(4) Uani 1 1 d D . . . .
H16G H 0.2232 0.3094 0.6953 0.188 Uiso 1 1 calc R U . . .
H16H H 0.1374 0.3354 0.7082 0.188 Uiso 1 1 calc R U . . .
C164 C 0.1798(6) 0.2569(7) 0.6735(4) 0.139(4) Uani 1 1 d . . . . .
H16I H 0.2233 0.2521 0.6442 0.167 Uiso 1 1 calc R U . . .
H16J H 0.1369 0.2845 0.6522 0.167 Uiso 1 1 calc R U . . .
C165 C 0.1771(6) 0.1823(6) 0.7159(5) 0.144(4) Uani 1 1 d . . . . .
H16K H 0.1282 0.1798 0.7235 0.173 Uiso 1 1 calc R U . . .
H16L H 0.2114 0.1430 0.7010 0.173 Uiso 1 1 calc R U . . .
C166 C 0.1984(9) 0.1792(7) 0.7689(5) 0.183(6) Uani 1 1 d D . . . .
H16M H 0.1715 0.1535 0.8046 0.220 Uiso 1 1 calc R U . . .
H16N H 0.2502 0.1508 0.7706 0.220 Uiso 1 1 calc R U . . .
O26 O 0.1862(5) 0.2447(6) 0.7692(4) 0.191(4) Uani 1 1 d D . . . .

loop_
_atom_site_aniso_label
_atom_site_aniso_U_11
_atom_site_aniso_U_22
_atom_site_aniso_U_33
_atom_site_aniso_U_23
_atom_site_aniso_U_13
_atom_site_aniso_U_12
P1 0.0575(11) 0.0382(9) 0.0332(9) -0.0122(7) -0.0007(7) -0.0193(8)
P2 0.0589(8) 0.0417(7) 0.0603(8) -0.0147(6) -0.0265(7) -0.0135(6)
P3 0.0463(9) 0.1297(18) 0.0591(10) -0.0225(10) -0.0056(7) -0.0071(10)
P4 0.0724(11) 0.1108(15) 0.0983(14) -0.0582(13) 0.0069(10) -0.0485(11)
F1 0.082(2) 0.0499(17) 0.0565(18) -0.0189(14) -0.0179(15) -0.0133(15)
F2 0.073(2) 0.0604(18) 0.0609(18) -0.0246(15) 0.0043(15) -0.0352(15)
F3 0.0732(19) 0.0646(18) 0.0405(15) -0.0245(14) -0.0001(13) -0.0252(15)
F4 0.083(2) 0.0522(18) 0.0552(18) -0.0105(15) -0.0149(16) -0.0144(16)
F5 0.107(3) 0.0579(19) 0.071(2) -0.0092(16) -0.0531(19) -0.0194(18)
F6 0.077(2) 0.0519(18) 0.071(2) -0.0090(15) -0.0286(16) -0.0287(15)
F7 0.096(3) 0.087(3) 0.136(4) -0.025(2) -0.032(2) -0.046(2)
F8 0.083(2) 0.0570(19) 0.069(2) -0.0249(16) -0.0259(17) -0.0081(16)
F9 0.068(2) 0.071(2) 0.103(3) -0.040(2) -0.0269(19) 0.0093(17)
F10 0.076(3) 0.188(5) 0.118(4) -0.062(3) -0.008(2) -0.039(3)
F11 0.067(3) 0.180(5) 0.127(4) -0.060(3) -0.015(2) -0.022(3)
F12 0.137(4) 0.205(6) 0.063(3) -0.006(3) -0.015(3) -0.074(4)
F13 0.106(4) 0.229(6) 0.104(3) -0.079(4) 0.038(3) -0.059(4)
F14 0.079(3) 0.092(3) 0.199(5) -0.014(3) -0.022(3) -0.010(2)
F15 0.107(4) 0.132(5) 0.246(7) -0.005(5) -0.007(4) -0.016(4)
F16 0.092(3) 0.201(6) 0.191(5) -0.137(5) -0.001(3) -0.040(3)
F17 0.128(5) 0.199(7) 0.230(7) -0.116(6) 0.032(5) -0.042(4)
F18 0.174(5) 0.255(7) 0.172(5) -0.138(5) 0.010(4) -0.127(5)
F19 0.105(3) 0.169(5) 0.165(5) -0.030(4) -0.042(3) -0.080(3)
F20 0.211(6) 0.155(5) 0.123(4) -0.011(4) -0.001(4) -0.119(5)
F21 0.161(5) 0.119(4) 0.127(4) -0.027(3) -0.031(3) -0.048(3)
N1 0.063(3) 0.132(5) 0.113(5) -0.080(4) -0.004(3) -0.027(3)
N2 0.059(3) 0.064(3) 0.049(2) -0.014(2) -0.010(2) -0.031(2)
N3 0.050(3) 0.068(3) 0.056(3) -0.022(2) -0.006(2) -0.027(2)
N4 0.050(3) 0.145(6) 0.069(3) -0.053(4) -0.003(2) -0.007(3)
N5 0.053(2) 0.045(2) 0.0278(18) -0.0130(17) -0.0044(16) -0.0205(18)
N6 0.039(2) 0.043(2) 0.0338(19) -0.0134(17) -0.0055(15) -0.0154(16)
N7 0.053(2) 0.039(2) 0.043(2) -0.0122(18) -0.0106(18) -0.0205(18)
N8 0.054(2) 0.046(2) 0.0277(19) -0.0091(17) -0.0052(17) -0.0195(18)
O1 0.057(2) 0.128(4) 0.063(3) -0.033(3) -0.0154(19) -0.038(2)
O2 0.064(2) 0.062(2) 0.071(2) -0.0336(19) -0.0330(19) -0.0110(18)
O3 0.0438(19) 0.056(2) 0.069(2) -0.0300(18) -0.0109(16) -0.0185(16)
O4 0.0413(18) 0.0461(19) 0.056(2) -0.0175(16) -0.0164(15) -0.0119(14)
O5 0.0463(18) 0.0458(18) 0.0413(17) -0.0182(15) -0.0111(14) -0.0148(14)
O6 0.0399(18) 0.059(2) 0.0501(19) -0.0278(16) -0.0067(14) -0.0164(15)
O7 0.067(3) 0.114(4) 0.086(3) -0.047(3) -0.030(2) -0.012(2)
O9 0.090(3) 0.072(3) 0.075(3) -0.010(2) -0.039(2) -0.036(2)
O10 0.054(2) 0.065(2) 0.058(2) -0.0309(19) -0.0084(17) -0.0207(17)
O11 0.0417(18) 0.067(2) 0.0376(18) -0.0142(16) 0.0016(14) -0.0199(16)
O12 0.059(2) 0.071(2) 0.0419(19) -0.0206(18) -0.0144(16) -0.0204(18)
O13 0.056(2) 0.090(3) 0.050(2) -0.034(2) 0.0000(16) -0.0329(19)
O14 0.072(2) 0.093(3) 0.044(2) -0.0269(19) 0.0006(17) -0.049(2)
O15 0.058(2) 0.078(3) 0.062(2) -0.043(2) -0.0013(17) -0.0287(19)
O16 0.063(2) 0.072(2) 0.0447(19) -0.0355(18) 0.0059(16) -0.0327(18)
O17 0.082(3) 0.076(3) 0.046(2) -0.0225(18) -0.0030(17) -0.048(2)
O18 0.094(3) 0.054(2) 0.068(2) -0.0322(19) 0.017(2) -0.043(2)
O19 0.058(2) 0.081(3) 0.073(3) -0.015(2) -0.016(2) -0.022(2)
O20 0.038(2) 0.107(3) 0.086(3) -0.052(3) 0.0071(18) -0.015(2)
C1 0.047(3) 0.040(3) 0.052(3) -0.011(2) -0.016(2) -0.014(2)
C2 0.030(2) 0.041(3) 0.047(3) -0.005(2) -0.010(2) -0.0094(19)
C3 0.047(3) 0.039(3) 0.044(3) -0.010(2) -0.001(2) -0.018(2)
C4 0.043(3) 0.035(2) 0.041(2) -0.012(2) -0.003(2) -0.017(2)
C5 0.032(2) 0.057(3) 0.050(3) -0.014(2) -0.007(2) -0.018(2)
C6 0.052(3) 0.044(3) 0.045(3) -0.017(2) -0.006(2) -0.013(2)
C7 0.037(3) 0.063(3) 0.056(3) -0.024(3) -0.002(2) -0.021(2)
C8 0.026(2) 0.055(3) 0.035(2) -0.012(2) -0.0009(17) -0.018(2)
C9 0.032(2) 0.057(3) 0.042(3) -0.012(2) -0.0040(19) -0.023(2)
C10 0.034(2) 0.060(3) 0.049(3) -0.022(2) -0.009(2) -0.012(2)
C11 0.040(3) 0.061(3) 0.037(2) -0.012(2) -0.011(2) -0.020(2)
C12 0.030(2) 0.055(3) 0.040(2) -0.015(2) -0.0051(18) -0.018(2)
C13 0.031(2) 0.051(3) 0.043(3) -0.016(2) -0.0010(19) -0.016(2)
C14 0.031(2) 0.056(3) 0.041(3) -0.014(2) -0.0063(19) -0.012(2)
C15 0.041(3) 0.051(3) 0.040(3) -0.012(2) -0.006(2) -0.016(2)
C16 0.031(2) 0.046(3) 0.045(3) -0.015(2) -0.0159(19) -0.0060(19)
C17 0.037(2) 0.057(3) 0.044(3) -0.020(2) -0.008(2) -0.019(2)
C18 0.039(3) 0.040(3) 0.047(3) -0.014(2) -0.010(2) -0.009(2)
C19 0.041(3) 0.046(3) 0.046(3) -0.010(2) -0.009(2) -0.015(2)
C20 0.042(3) 0.051(3) 0.058(3) -0.024(2) -0.015(2) -0.011(2)
C21 0.062(3) 0.045(3) 0.056(3) -0.020(2) -0.014(2) -0.021(2)
C22 0.039(3) 0.057(3) 0.039(2) -0.021(2) 0.008(2) -0.028(2)
C23 0.049(3) 0.048(3) 0.038(2) -0.013(2) -0.001(2) -0.033(2)
C24 0.048(3) 0.052(3) 0.034(2) -0.014(2) -0.001(2) -0.031(2)
C25 0.048(3) 0.048(3) 0.040(2) -0.020(2) 0.008(2) -0.034(2)
C26 0.043(2) 0.041(2) 0.032(2) -0.0137(19) 0.0022(18) -0.029(2)
C27 0.049(3) 0.047(3) 0.034(2) -0.016(2) -0.0001(19) -0.032(2)
C28 0.052(3) 0.054(3) 0.042(3) -0.016(2) 0.000(2) -0.030(2)
C29 0.038(2) 0.045(3) 0.052(3) -0.017(2) -0.007(2) -0.022(2)
C30 0.033(2) 0.048(3) 0.045(3) -0.019(2) 0.0011(19) -0.020(2)
C31 0.054(3) 0.051(3) 0.051(3) -0.024(2) 0.011(2) -0.028(2)
C32 0.057(3) 0.048(3) 0.051(3) -0.027(2) 0.011(2) -0.028(2)
C33 0.033(2) 0.043(3) 0.057(3) -0.014(2) -0.004(2) -0.014(2)
C34 0.044(3) 0.051(3) 0.042(3) -0.014(2) -0.002(2) -0.020(2)
C35 0.041(3) 0.045(3) 0.066(3) -0.012(2) -0.013(2) -0.014(2)
C36 0.057(3) 0.047(3) 0.058(3) -0.024(3) -0.016(3) -0.008(2)
C37 0.057(3) 0.043(3) 0.053(3) -0.010(2) -0.014(2) -0.021(2)
C38 0.069(3) 0.049(3) 0.062(3) -0.023(3) -0.030(3) -0.021(3)
C39 0.065(3) 0.059(3) 0.057(3) -0.020(3) -0.020(3) -0.032(3)
C40 0.056(3) 0.066(4) 0.079(4) -0.030(3) -0.011(3) -0.031(3)
C41 0.052(3) 0.056(3) 0.067(3) -0.022(3) -0.021(3) -0.016(2)
C42 0.033(2) 0.046(3) 0.058(3) -0.016(2) -0.012(2) -0.007(2)
C43 0.039(3) 0.037(2) 0.058(3) -0.019(2) -0.012(2) -0.0074(19)
C44 0.048(3) 0.030(2) 0.030(2) -0.0071(18) -0.0076(19) -0.0103(19)
C45 0.048(3) 0.039(3) 0.038(3) -0.011(2) -0.004(2) -0.014(2)
C46 0.053(3) 0.039(3) 0.033(2) -0.014(2) -0.001(2) -0.017(2)
C47 0.057(3) 0.029(2) 0.028(2) -0.0034(18) -0.0050(19) -0.023(2)
C48 0.042(2) 0.028(2) 0.024(2) -0.0047(17) -0.0053(17) -0.0109(18)
C49 0.045(3) 0.039(2) 0.035(2) -0.010(2) -0.0103(19) -0.017(2)
C50 0.048(3) 0.044(3) 0.040(3) -0.015(2) -0.003(2) -0.017(2)
C51 0.050(3) 0.046(3) 0.035(2) -0.021(2) -0.002(2) -0.017(2)
C52 0.057(3) 0.040(3) 0.032(2) -0.010(2) -0.007(2) -0.021(2)
C53 0.054(3) 0.025(2) 0.027(2) -0.0025(17) -0.0063(19) -0.0178(19)
C54 0.041(3) 0.067(3) 0.058(3) -0.027(3) -0.007(2) -0.023(2)
C55 0.040(3) 0.099(5) 0.101(5) -0.066(4) -0.013(3) -0.016(3)
C56 0.069(8) 0.102(10) 0.093(9) -0.040(8) -0.019(6) -0.034(8)
C57 0.129(12) 0.092(10) 0.096(11) -0.006(9) -0.046(9) -0.038(9)
O8 0.097(12) 0.101(9) 0.062(7) -0.016(7) -0.035(7) -0.039(8)
C58 0.116(12) 0.118(12) 0.163(14) -0.003(10) -0.062(10) -0.058(10)
C59 0.093(14) 0.103(7) 0.052(12) -0.022(8) -0.025(8) -0.036(9)
C56' 0.036(8) 0.123(17) 0.105(15) -0.045(14) -0.002(9) -0.018(11)
C57' 0.095(16) 0.116(17) 0.070(14) 0.005(12) -0.028(11) -0.047(13)
O8' 0.081(11) 0.086(10) 0.078(11) -0.038(8) -0.007(7) -0.021(8)
C58' 0.061(10) 0.091(12) 0.079(11) -0.049(9) -0.021(8) -0.012(8)
C59' 0.093(14) 0.103(7) 0.052(12) -0.022(8) -0.025(8) -0.036(9)
C60 0.075(4) 0.066(4) 0.056(3) -0.019(3) -0.017(3) -0.020(3)
C61 0.056(3) 0.051(3) 0.055(3) -0.023(3) -0.001(2) -0.022(2)
C62 0.063(4) 0.100(5) 0.057(3) -0.031(3) 0.009(3) -0.035(3)
C63 0.084(4) 0.075(4) 0.049(3) -0.020(3) -0.017(3) -0.024(3)
C64 0.083(4) 0.103(5) 0.061(4) -0.041(4) -0.010(3) -0.037(4)
C65 0.072(4) 0.086(4) 0.051(3) -0.028(3) -0.004(3) -0.035(3)
C66 0.087(4) 0.093(5) 0.076(4) -0.057(4) -0.017(3) -0.023(4)
C67 0.084(4) 0.110(5) 0.052(3) -0.045(3) 0.000(3) -0.038(4)
C68 0.103(5) 0.083(4) 0.053(3) -0.025(3) -0.010(3) -0.052(4)
C69 0.178(8) 0.116(6) 0.065(4) -0.058(4) 0.036(5) -0.098(6)
C70 0.047(3) 0.094(5) 0.046(3) -0.031(3) -0.002(2) -0.011(3)
C71 0.042(3) 0.096(5) 0.044(3) -0.027(3) -0.002(2) -0.021(3)
C72 0.064(4) 0.081(4) 0.059(4) -0.017(3) -0.011(3) -0.028(3)
C73 0.071(4) 0.145(8) 0.075(5) -0.015(5) -0.021(4) -0.050(5)
C74 0.073(5) 0.105(6) 0.123(6) -0.051(5) -0.005(4) -0.039(4)
C75 0.073(5) 0.131(7) 0.080(5) -0.051(5) -0.004(4) -0.044(5)
C76 0.061(4) 0.102(5) 0.058(4) -0.035(4) -0.004(3) -0.028(3)
C77 0.045(3) 0.168(8) 0.059(4) -0.051(5) -0.015(3) -0.019(4)
C78 0.069(4) 0.117(6) 0.045(3) -0.034(4) -0.015(3) 0.004(4)
C79 0.052(3) 0.081(4) 0.051(3) -0.016(3) 0.002(3) -0.007(3)
C80 0.053(4) 0.096(5) 0.062(4) -0.028(3) -0.002(3) -0.023(3)
C81 0.084(5) 0.131(7) 0.153(8) -0.067(7) -0.016(5) -0.037(5)
C82 0.096(5) 0.131(6) 0.076(5) -0.060(4) 0.022(4) -0.069(5)
C83 0.084(5) 0.149(7) 0.100(6) -0.064(5) 0.010(4) -0.070(5)
C84 0.070(4) 0.092(5) 0.069(4) -0.042(4) 0.011(3) -0.043(3)
C85 0.055(3) 0.074(4) 0.086(4) -0.041(3) 0.003(3) -0.031(3)
C86 0.101(5) 0.099(5) 0.064(4) -0.029(4) -0.001(3) -0.058(4)
C87 0.040(3) 0.059(3) 0.062(3) -0.021(3) -0.008(2) -0.023(2)
C88 0.081(4) 0.111(5) 0.068(4) -0.038(4) -0.002(3) -0.061(4)
C89 0.079(4) 0.090(4) 0.060(4) -0.023(3) 0.002(3) -0.056(4)
C90 0.077(4) 0.072(4) 0.061(4) -0.028(3) -0.013(3) -0.023(3)
C91 0.074(4) 0.121(6) 0.077(4) -0.043(4) 0.005(3) -0.050(4)
C92 0.071(4) 0.087(5) 0.077(4) -0.032(4) -0.002(3) -0.034(3)
C93 0.097(6) 0.143(7) 0.071(5) -0.040(5) -0.002(4) -0.051(5)
C94 0.094(5) 0.171(9) 0.070(5) -0.049(5) -0.001(4) -0.062(6)
C95 0.052(4) 0.176(8) 0.066(4) -0.063(5) -0.012(3) -0.011(4)
C96 0.043(3) 0.103(5) 0.055(3) -0.031(3) -0.004(3) -0.003(3)
C97 0.037(3) 0.103(5) 0.066(4) -0.027(4) 0.016(3) -0.007(3)
C98 0.040(3) 0.103(5) 0.056(4) -0.034(4) 0.009(3) -0.010(3)
C99 0.046(3) 0.093(5) 0.053(3) -0.028(3) 0.004(3) -0.023(3)
C100 0.042(3) 0.122(6) 0.075(4) -0.040(4) 0.002(3) -0.016(3)
C101 0.067(5) 0.147(8) 0.073(5) -0.053(6) 0.005(4) -0.030(5)
C102 0.065(5) 0.183(10) 0.112(7) -0.098(7) 0.037(5) -0.051(6)
C103 0.052(4) 0.108(6) 0.098(6) -0.063(5) 0.015(4) -0.019(4)
C104 0.079(5) 0.132(9) 0.136(8) -0.078(7) 0.034(5) -0.025(5)
C105 0.129(8) 0.089(6) 0.109(8) -0.043(6) 0.034(6) -0.001(6)
C106 0.076(5) 0.093(6) 0.088(5) -0.031(5) 0.001(4) 0.021(4)
C107 0.045(3) 0.036(2) 0.049(3) -0.021(2) -0.010(2) -0.012(2)
C108 0.044(3) 0.045(3) 0.031(2) -0.015(2) -0.0006(19) -0.014(2)
C109 0.038(2) 0.026(2) 0.032(2) -0.0060(17) -0.0041(18) -0.0126(17)
C110 0.032(2) 0.040(2) 0.048(3) -0.019(2) -0.0076(19) -0.0101(19)
C111 0.044(3) 0.061(3) 0.040(3) -0.029(2) 0.002(2) -0.011(2)
C112 0.046(3) 0.058(3) 0.039(3) -0.017(2) -0.015(2) -0.009(2)
C113 0.034(2) 0.039(2) 0.045(3) -0.016(2) -0.0114(19) -0.0078(19)
C114 0.038(2) 0.025(2) 0.033(2) -0.0066(17) -0.0042(18) -0.0092(17)
C115 0.035(2) 0.054(3) 0.038(2) -0.019(2) 0.0060(19) -0.021(2)
C116 0.037(3) 0.058(3) 0.040(3) -0.024(2) 0.0070(19) -0.019(2)
C117 0.065(3) 0.058(3) 0.030(2) -0.019(2) -0.005(2) -0.016(3)
C118 0.055(3) 0.054(3) 0.032(2) -0.020(2) -0.013(2) -0.017(2)
C119 0.041(3) 0.053(3) 0.040(3) -0.020(2) -0.011(2) -0.014(2)
C120 0.047(3) 0.047(3) 0.043(3) -0.017(2) -0.012(2) -0.020(2)
C121 0.040(3) 0.049(3) 0.048(3) -0.025(2) -0.015(2) -0.014(2)
C122 0.040(3) 0.041(3) 0.054(3) -0.025(2) -0.014(2) -0.005(2)
C123 0.040(3) 0.056(3) 0.044(3) -0.028(2) -0.001(2) -0.018(2)
C124 0.053(3) 0.049(3) 0.056(3) -0.030(2) -0.015(2) -0.015(2)
C125 0.041(3) 0.053(3) 0.046(3) -0.013(2) -0.011(2) -0.019(2)
C126 0.037(2) 0.039(3) 0.045(3) -0.012(2) -0.0084(19) -0.0087(19)
C127 0.034(2) 0.023(2) 0.041(2) -0.0061(18) -0.0067(18) -0.0104(17)
C128 0.044(3) 0.047(3) 0.043(3) -0.013(2) -0.012(2) -0.020(2)
C129 0.045(3) 0.051(3) 0.054(3) -0.025(2) -0.007(2) -0.012(2)
C130 0.042(3) 0.048(3) 0.038(2) -0.010(2) -0.012(2) -0.017(2)
C131 0.044(3) 0.031(2) 0.041(3) -0.008(2) -0.005(2) -0.0094(19)
C132 0.052(3) 0.019(2) 0.033(2) 0.0006(17) -0.0065(19) -0.0157(18)
C133 0.040(2) 0.035(2) 0.043(3) -0.008(2) -0.006(2) -0.0177(19)
C134 0.051(3) 0.055(3) 0.038(3) -0.014(2) 0.003(2) -0.018(2)
C135 0.068(3) 0.040(3) 0.033(2) -0.014(2) -0.008(2) -0.019(2)
C136 0.059(3) 0.036(2) 0.027(2) -0.0143(19) -0.005(2) -0.016(2)
C137 0.047(3) 0.043(3) 0.039(3) -0.017(2) -0.013(2) -0.006(2)
C138 0.048(3) 0.049(3) 0.036(2) -0.024(2) 0.000(2) -0.021(2)
C139 0.062(3) 0.036(2) 0.031(2) -0.0154(19) -0.012(2) -0.012(2)
C140 0.042(3) 0.049(3) 0.037(2) -0.023(2) -0.008(2) -0.001(2)
C141 0.055(3) 0.047(3) 0.029(2) -0.019(2) 0.002(2) -0.018(2)
C142 0.069(3) 0.043(3) 0.037(2) -0.020(2) -0.007(2) -0.024(2)
C143 0.139(7) 0.069(4) 0.075(4) -0.005(4) -0.030(4) -0.056(4)
C144 0.109(8) 0.151(10) 0.143(9) -0.017(7) -0.024(6) -0.065(7)
C145 0.071(6) 0.149(9) 0.227(13) -0.085(9) 0.051(7) -0.043(6)
C146 0.113(6) 0.113(6) 0.082(5) -0.033(5) -0.002(4) -0.053(5)
O21 0.066(3) 0.094(3) 0.085(3) -0.054(3) -0.003(2) -0.023(2)
C147 0.118(8) 0.141(8) 0.089(6) -0.013(6) 0.016(5) 0.027(6)
C148 0.127(9) 0.232(12) 0.156(10) -0.068(9) -0.028(8) -0.020(8)
C149 0.106(9) 0.359(17) 0.292(15) -0.183(13) 0.012(10) -0.033(10)
C150 0.165(11) 0.067(6) 0.43(2) -0.008(9) -0.197(15) -0.029(6)
O22 0.070(3) 0.094(3) 0.112(4) -0.036(3) -0.009(3) -0.014(2)
C151 0.070(6) 0.232(13) 0.168(10) -0.125(10) -0.029(6) 0.006(7)
C152 0.092(7) 0.32(2) 0.179(13) -0.154(14) -0.017(7) -0.041(10)
C153 0.241(16) 0.233(17) 0.141(11) -0.128(12) -0.086(11) 0.052(13)
C154 0.096(7) 0.179(11) 0.125(8) -0.066(8) 0.028(6) -0.046(7)
O23 0.073(3) 0.176(6) 0.099(4) -0.057(4) -0.011(3) -0.032(4)
C155 0.38(2) 0.090(6) 0.098(7) -0.008(6) -0.065(9) -0.105(9)
C156 0.53(3) 0.253(16) 0.109(9) 0.035(10) -0.125(13) -0.29(2)
C157 0.118(8) 0.206(12) 0.183(11) -0.112(10) -0.003(7) -0.080(8)
C158 0.271(15) 0.168(10) 0.093(7) -0.019(6) -0.039(7) -0.153(10)
O24 0.212(8) 0.157(6) 0.116(5) -0.053(5) -0.024(5) -0.083(6)
C159 0.072(7) 0.297(19) 0.169(11) -0.116(13) -0.011(7) -0.046(9)
C160 0.136(11) 0.159(12) 0.249(18) -0.103(13) 0.067(11) -0.044(9)
C161 0.125(8) 0.144(9) 0.160(10) -0.059(8) -0.064(8) -0.029(7)
C162 0.098(7) 0.181(10) 0.089(6) -0.015(6) -0.024(5) -0.031(7)
O25 0.085(4) 0.248(8) 0.088(4) -0.022(5) -0.026(3) -0.039(4)
C163 0.168(11) 0.205(12) 0.154(11) -0.074(10) -0.056(8) -0.081(9)
C164 0.123(8) 0.188(11) 0.084(6) -0.025(7) -0.015(5) -0.050(7)
C165 0.143(9) 0.151(10) 0.144(9) -0.043(8) -0.035(7) -0.053(7)
C166 0.36(2) 0.144(10) 0.087(7) -0.038(7) -0.037(9) -0.123(12)
O26 0.251(10) 0.209(9) 0.118(6) -0.076(6) -0.049(6) -0.046(8)

loop_
_atom_type_symbol
_atom_type_description
_atom_type_scat_dispersion_real
_atom_type_scat_dispersion_imag
_atom_type_scat_source
C C 0.0033 0.0016 'International Tables Vol C Tables 4.2.6.8 and 6.1.1.4'
H H 0.0000 0.0000 'International Tables Vol C Tables 4.2.6.8 and 6.1.1.4'
N N 0.0061 0.0033 'International Tables Vol C Tables 4.2.6.8 and 6.1.1.4'
O O 0.0106 0.0060 'International Tables Vol C Tables 4.2.6.8 and 6.1.1.4'
F F 0.0171 0.0103 'International Tables Vol C Tables 4.2.6.8 and 6.1.1.4'
P P 0.1023 0.0942 'International Tables Vol C Tables 4.2.6.8 and 6.1.1.4'

loop_
_geom_angle_atom_site_label_1
_geom_angle_atom_site_label_2
_geom_angle_atom_site_label_3
_geom_angle
_geom_angle_site_symmetry_1
_geom_angle_site_symmetry_3
F3 P1 F3 180.0 2_556 .
F3 P1 F1 89.56(15) 2_556 2_556
F3 P1 F1 90.43(15) . 2_556
F3 P1 F1 90.44(15) 2_556 .
F3 P1 F1 89.56(15) . .
F1 P1 F1 180.0 2_556 .
F3 P1 F2 89.61(15) 2_556 2_556
F3 P1 F2 90.39(15) . 2_556
F1 P1 F2 90.37(16) 2_556 2_556
F1 P1 F2 89.63(16) . 2_556
F3 P1 F2 90.39(15) 2_556 .
F3 P1 F2 89.61(15) . .
F1 P1 F2 89.62(16) 2_556 .
F1 P1 F2 90.38(16) . .
F2 P1 F2 180.0 2_556 .
F7 P2 F9 92.4(2) . .
F7 P2 F5 89.4(2) . .
F9 P2 F5 89.45(19) . .
F7 P2 F8 89.7(2) . .
F9 P2 F8 177.9(2) . .
F5 P2 F8 90.25(18) . .
F7 P2 F6 178.1(2) . .
F9 P2 F6 89.2(2) . .
F5 P2 F6 89.72(18) . .
F8 P2 F6 88.70(19) . .
F7 P2 F4 92.2(2) . .
F9 P2 F4 91.12(19) . .
F5 P2 F4 178.2(2) . .
F8 P2 F4 89.12(17) . .
F6 P2 F4 88.60(18) . .
F14 P3 F13 102.3(4) . .
F14 P3 F12 89.9(3) . .
F13 P3 F12 167.7(4) . .
F14 P3 F10 88.1(3) . .
F13 P3 F10 91.7(3) . .
F12 P3 F10 86.8(3) . .
F14 P3 F15 173.8(4) . .
F13 P3 F15 84.0(4) . .
F12 P3 F15 83.9(4) . .
F10 P3 F15 92.0(4) . .
F14 P3 F11 87.6(3) . .
F13 P3 F11 88.9(3) . .
F12 P3 F11 93.5(3) . .
F10 P3 F11 175.7(3) . .
F15 P3 F11 92.3(3) . .
F20 P4 F18 89.5(4) . .
F20 P4 F16 90.3(4) . .
F18 P4 F16 88.9(3) . .
F20 P4 F17 93.1(4) . .
F18 P4 F17 87.6(4) . .
F16 P4 F17 175.2(4) . .
F20 P4 F19 93.3(3) . .
F18 P4 F19 177.0(4) . .
F16 P4 F19 89.9(3) . .
F17 P4 F19 93.4(4) . .
F20 P4 F21 179.3(3) . .
F18 P4 F21 91.1(3) . .
F16 P4 F21 90.2(3) . .
F17 P4 F21 86.5(4) . .
F19 P4 F21 86.1(3) . .
C80 N1 C81 124.4(6) . .
C87 N2 C89 106.7(4) . .
C87 N2 C86 124.6(4) . .
C89 N2 C86 128.5(5) . .
C87 N3 C88 107.6(5) . .
C87 N3 C90 126.8(4) . .
C88 N3 C90 125.6(5) . .
C96 N4 C95 126.4(6) . .
C111 N5 C107 119.8(4) . .
C111 N5 C142 120.0(4) . .
C107 N5 C142 120.1(4) . .
C116 N6 C112 118.1(4) . .
C116 N6 C117 121.4(4) . .
C112 N6 C117 120.4(4) . .
C129 N7 C125 118.9(4) . .
C129 N7 C124 120.4(4) . .
C125 N7 C124 120.5(4) . .
C130 N8 C134 120.2(4) . .
C130 N8 C135 119.8(4) . .
C134 N8 C135 119.9(4) . .
C36 O1 C1 122.3(4) . .
C37 O2 C38 112.3(4) . .
C40 O3 C39 110.0(4) . .
C41 O4 C42 112.7(3) . .
C44 O5 C43 115.0(3) . .
C49 O6 C54 115.8(3) . .
C56' O7 C55 127.5(12) . .
C55 O7 C56 100.6(7) . .
C59 O9 C60 114.2(12) . .
C60 O9 C59' 121(2) . .
C4 O10 C61 118.7(4) . .
C8 O11 C62 113.9(4) . .
C11 O12 C63 118.0(4) . .
C64 O13 C15 117.4(4) . .
C18 O14 C65 117.4(4) . .
C22 O15 C66 118.5(4) . .
C25 O16 C67 115.1(4) . .
C29 O17 C68 118.0(4) . .
C32 O18 C69 118.7(4) . .
C2 C1 O1 116.0(4) . .
C2 C1 C6 121.3(4) . .
O1 C1 C6 122.5(4) . .
C1 C2 C3 118.4(4) . .
C1 C2 C35 121.0(4) . .
C3 C2 C35 120.6(4) . .
C4 C3 C2 121.2(4) . .
O10 C4 C5 116.9(4) . .
O10 C4 C3 123.4(4) . .
C5 C4 C3 119.7(4) . .
C6 C5 C4 119.4(4) . .
C6 C5 C7 119.8(4) . .
C4 C5 C7 120.6(4) . .
C5 C6 C1 119.9(4) . .
C9 C7 C5 110.8(4) . .
C13 C8 O11 121.1(4) . .
C13 C8 C9 120.1(4) . .
O11 C8 C9 118.6(4) . .
C10 C9 C8 117.2(4) . .
C10 C9 C7 120.7(4) . .
C8 C9 C7 122.0(4) . .
C11 C10 C9 121.0(5) . .
C12 C11 C10 121.7(4) . .
C12 C11 O12 115.9(4) . .
C10 C11 O12 122.3(4) . .
C11 C12 C13 117.2(4) . .
C11 C12 C14 121.9(4) . .
C13 C12 C14 121.0(4) . .
C8 C13 C12 122.8(5) . .
C12 C14 C16 114.4(3) . .
C16 C15 C20 121.3(4) . .
C16 C15 O13 116.9(4) . .
C20 C15 O13 121.7(4) . .
C15 C16 C17 118.3(4) . .
C15 C16 C14 121.7(4) . .
C17 C16 C14 120.0(4) . .
C18 C17 C16 121.2(4) . .
C17 C18 O14 123.8(4) . .
C17 C18 C19 121.5(4) . .
O14 C18 C19 114.7(4) . .
C18 C19 C20 116.5(4) . .
C18 C19 C21 123.4(4) . .
C20 C19 C21 120.1(4) . .
C15 C20 C19 121.2(4) . .
C19 C21 C23 111.4(4) . .
C27 C22 O15 123.7(4) . .
C27 C22 C23 120.5(4) . .
O15 C22 C23 115.9(4) . .
C24 C23 C22 118.5(4) . .
C24 C23 C21 120.2(4) . .
C22 C23 C21 121.2(4) . .
C25 C24 C23 120.4(4) . .
C24 C25 C26 122.0(4) . .
C24 C25 O16 123.8(4) . .
C26 C25 O16 114.3(4) . .
C27 C26 C25 116.4(4) . .
C27 C26 C28 121.9(4) . .
C25 C26 C28 121.5(4) . .
C22 C27 C26 122.2(4) . .
C30 C28 C26 112.5(4) . .
O17 C29 C30 116.5(4) . .
O17 C29 C34 123.1(4) . .
C30 C29 C34 120.4(4) . .
C31 C30 C29 118.2(4) . .
C31 C30 C28 120.5(4) . .
C29 C30 C28 121.3(4) . .
C30 C31 C32 121.8(5) . .
O18 C32 C33 116.2(4) . .
O18 C32 C31 123.1(4) . .
C33 C32 C31 120.8(4) . .
C34 C33 C32 117.2(4) . .
C34 C33 C35 121.8(5) . .
C32 C33 C35 120.9(5) . .
C33 C34 C29 121.7(4) . .
C33 C35 C2 113.8(4) . .
O1 C36 C37 108.5(4) . .
O2 C37 C36 109.5(4) . .
O2 C38 C39 108.1(4) . .
O3 C39 C38 111.3(4) . .
O3 C40 C41 112.2(4) . .
O4 C41 C40 111.4(4) . .
O4 C42 C43 109.8(4) . .
O5 C43 C42 110.3(4) . .
O5 C44 C45 125.0(4) . .
O5 C44 C53 114.5(4) . .
C45 C44 C53 120.4(4) . .
C44 C45 C46 120.7(4) . .
C47 C46 C45 120.7(4) . .
C46 C47 C48 120.0(4) . .
C49 C48 C47 121.6(4) . .
C49 C48 C53 118.5(4) . .
C47 C48 C53 119.9(4) . .
O6 C49 C50 124.4(4) . .
O6 C49 C48 114.8(4) . .
C50 C49 C48 120.8(4) . .
C49 C50 C51 119.3(4) . .
C52 C51 C50 121.5(4) . .
C51 C52 C53 121.1(4) . .
C44 C53 C48 118.2(4) . .
C44 C53 C52 123.0(4) . .
C48 C53 C52 118.8(4) . .
O6 C54 C55 108.9(4) . .
O7 C55 C54 106.8(5) . .
O7 C56 C57 99.1(10) . .
O8 C57 C56 109.6(12) . .
C57 O8 C58 105.7(14) . .
O8 C58 C59 115.3(17) . .
O9 C59 C58 110.1(17) . .
O7 C56' C57' 116.9(19) . .
O8' C57' C56' 104(2) . .
C57' O8' C58' 110.1(19) . .
C59' C58' O8' 108(2) . .
C58' C59' O9 118(4) . .
O9 C60 C61 110.8(4) . .
O10 C61 C60 107.9(4) . .
C79 C70 C71 118.3(6) . .
C79 C70 C80 119.3(6) . .
C71 C70 C80 122.4(5) . .
C72 C71 C76 119.7(6) . .
C72 C71 C70 121.5(5) . .
C76 C71 C70 118.8(5) . .
C73 C72 C71 119.6(6) . .
C72 C73 C74 123.6(7) . .
C75 C74 C73 114.2(7) . .
C74 C75 C76 124.0(7) . .
C75 C76 C71 118.8(6) . .
C75 C76 C77 123.8(7) . .
C71 C76 C77 117.4(7) . .
C78 C77 C76 121.8(6) . .
C77 C78 C79 120.6(6) . .
C78 C79 C70 123.1(7) . .
O19 C80 N1 122.8(6) . .
O19 C80 C70 121.2(6) . .
N1 C80 C70 115.9(5) . .
C82 C81 N1 111.7(7) . .
C81 C82 C83 116.9(6) . .
C84 C83 C82 116.1(6) . .
C83 C84 C85 122.7(6) . .
C86 C85 C84 112.4(5) . .
C85 C86 N2 118.3(5) . .
N3 C87 N2 110.3(4) . .
C89 C88 N3 109.0(5) . .
C88 C89 N2 106.3(5) . .
C91 C90 N3 114.3(5) . .
C90 C91 C92 111.3(5) . .
C93 C92 C91 114.2(5) . .
C92 C93 C94 116.3(6) . .
C93 C94 C95 118.4(7) . .
N4 C95 C94 112.8(6) . .
O20 C96 N4 119.6(7) . .
O20 C96 C97 121.2(6) . .
N4 C96 C97 119.2(6) . .
C106 C97 C98 117.5(8) . .
C106 C97 C96 122.4(7) . .
C98 C97 C96 119.9(6) . .
C97 C98 C103 120.6(7) . .
C97 C98 C99 122.2(7) . .
C103 C98 C99 117.2(6) . .
C100 C99 C98 118.6(7) . .
C99 C100 C101 123.9(8) . .
C102 C101 C100 117.8(8) . .
C101 C102 C103 124.8(9) . .
C102 C103 C104 125.9(9) . .
C102 C103 C98 117.7(8) . .
C104 C103 C98 116.4(8) . .
C105 C104 C103 122.3(10) . .
C106 C105 C104 118.8(10) . .
C105 C106 C97 124.3(9) . .
N5 C107 C108 120.5(4) . .
C107 C108 C109 121.1(4) . .
C110 C109 C108 115.9(4) . .
C110 C109 C114 121.5(4) . .
C108 C109 C114 122.5(4) . .
C111 C110 C109 121.1(4) . .
N5 C111 C110 121.6(4) . .
N6 C112 C113 122.6(4) . .
C112 C113 C114 120.2(4) . .
C113 C114 C115 116.6(4) . .
C113 C114 C109 121.9(4) . .
C115 C114 C109 121.5(4) . .
C116 C115 C114 119.5(4) . .
N6 C116 C115 122.8(4) . .
N6 C117 C118 107.6(3) . .
C123 C118 C119 118.4(5) . .
C123 C118 C117 119.9(4) . .
C119 C118 C117 121.0(4) . .
C120 C119 C118 122.2(4) . .
C119 C120 C121 120.2(5) . .
C120 C121 C122 119.8(4) . .
C120 C121 C124 118.8(4) . .
C122 C121 C124 121.3(4) . .
C121 C122 C123 119.1(4) . .
C118 C123 C122 120.1(4) . .
N7 C124 C121 109.4(3) . .
N7 C125 C126 121.4(4) . .
C125 C126 C127 121.5(4) . .
C128 C127 C126 116.5(4) . .
C128 C127 C132 120.7(4) . .
C126 C127 C132 122.8(4) . .
C127 C128 C129 119.2(4) . .
N7 C129 C128 122.5(4) . .
N8 C130 C131 120.5(4) . .
C130 C131 C132 121.0(4) . .
C133 C132 C131 116.5(4) . .
C133 C132 C127 122.4(4) . .
C131 C132 C127 121.1(4) . .
C134 C133 C132 121.4(4) . .
N8 C134 C133 120.2(4) . .
N8 C135 C136 107.9(3) . .
C137 C136 C141 119.3(4) . .
C137 C136 C135 120.3(4) . .
C141 C136 C135 120.1(4) . .
C136 C137 C138 121.8(4) . .
C137 C138 C139 118.3(4) . .
C140 C139 C138 120.4(4) . .
C140 C139 C142 119.3(4) . .
C138 C139 C142 120.2(4) . .
C139 C140 C141 120.6(4) . .
C140 C141 C136 119.4(4) . .
N5 C142 C139 107.7(3) . .
O21 C143 C144 110.3(7) . .
C143 C144 C145 104.8(8) . .
C144 C145 C146 102.5(7) . .
O21 C146 C145 101.6(6) . .
C143 O21 C146 108.7(6) . .
C148 C147 O22 106.7(11) . .
C147 C148 C149 108.5(12) . .
C148 C149 C150 112.2(12) . .
O22 C150 C149 96.2(12) . .
C150 O22 C147 115.8(9) . .
O23 C151 C152 108.0(11) . .
C153 C152 C151 102.4(11) . .
C152 C153 C154 108.6(12) . .
O23 C154 C153 106.2(11) . .
C151 O23 C154 107.4(8) . .
C156 C155 O24 110.7(9) . .
C155 C156 C157 105.9(10) . .
C158 C157 C156 108.1(9) . .
C157 C158 O24 106.6(8) . .
C155 O24 C158 107.8(7) . .
O25 C159 C160 102.1(11) . .
C159 C160 C161 108.3(11) . .
C160 C161 C162 103.3(10) . .
O25 C162 C161 104.9(8) . .
C159 O25 C162 106.6(7) . .
O26 C163 C164 110.8(10) . .
C163 C164 C165 105.0(9) . .
C166 C165 C164 100.5(9) . .
O26 C166 C165 112.3(10) . .
C166 O26 C163 106.6(9) . .

loop_
_geom_bond_atom_site_label_1
_geom_bond_atom_site_label_2
_geom_bond_distance
_geom_bond_site_symmetry_2
P1 F3 1.601(3) 2_556
P1 F3 1.601(3) .
P1 F1 1.602(3) 2_556
P1 F1 1.602(3) .
P1 F2 1.603(3) 2_556
P1 F2 1.603(3) .
P2 F7 1.560(4) .
P2 F9 1.573(3) .
P2 F5 1.584(3) .
P2 F8 1.588(3) .
P2 F6 1.597(3) .
P2 F4 1.600(3) .
P3 F14 1.514(5) .
P3 F13 1.517(5) .
P3 F12 1.562(5) .
P3 F10 1.577(5) .
P3 F15 1.607(7) .
P3 F11 1.608(5) .
P4 F20 1.525(5) .
P4 F18 1.542(5) .
P4 F16 1.544(5) .
P4 F17 1.565(6) .
P4 F19 1.572(5) .
P4 F21 1.573(5) .
N1 C80 1.359(8) .
N1 C81 1.491(9) .
N2 C87 1.322(6) .
N2 C89 1.377(7) .
N2 C86 1.476(7) .
N3 C87 1.302(6) .
N3 C88 1.339(7) .
N3 C90 1.493(7) .
N4 C96 1.327(8) .
N4 C95 1.428(10) .
N5 C111 1.328(6) .
N5 C107 1.336(6) .
N5 C142 1.511(5) .
N6 C116 1.322(6) .
N6 C112 1.357(6) .
N6 C117 1.454(6) .
N7 C129 1.328(6) .
N7 C125 1.342(6) .
N7 C124 1.497(6) .
N8 C130 1.360(6) .
N8 C134 1.361(6) .
N8 C135 1.488(6) .
O1 C36 1.360(6) .
O1 C1 1.379(6) .
O2 C37 1.385(6) .
O2 C38 1.420(5) .
O3 C40 1.405(6) .
O3 C39 1.412(6) .
O4 C41 1.403(6) .
O4 C42 1.449(6) .
O5 C44 1.370(5) .
O5 C43 1.433(5) .
O6 C49 1.370(5) .
O6 C54 1.432(5) .
O7 C56' 1.43(3) .
O7 C55 1.438(8) .
O7 C56 1.508(15) .
O9 C59 1.40(3) .
O9 C60 1.399(7) .
O9 C59' 1.46(5) .
O10 C4 1.355(5) .
O10 C61 1.430(6) .
O11 C8 1.390(5) .
O11 C62 1.430(6) .
O12 C11 1.398(5) .
O12 C63 1.413(6) .
O13 C64 1.383(6) .
O13 C15 1.397(6) .
O14 C18 1.384(6) .
O14 C65 1.431(6) .
O15 C22 1.386(6) .
O15 C66 1.427(6) .
O16 C25 1.404(5) .
O16 C67 1.425(6) .
O17 C29 1.380(5) .
O17 C68 1.433(6) .
O18 C32 1.373(6) .
O18 C69 1.428(7) .
O19 C80 1.241(7) .
O20 C96 1.248(7) .
C1 C2 1.361(7) .
C1 C6 1.412(7) .
C2 C3 1.395(7) .
C2 C35 1.513(6) .
C3 C4 1.394(6) .
C4 C5 1.393(6) .
C5 C6 1.377(7) .
C5 C7 1.521(6) .
C7 C9 1.506(7) .
C8 C13 1.368(6) .
C8 C9 1.402(6) .
C9 C10 1.394(6) .
C10 C11 1.383(7) .
C11 C12 1.367(7) .
C12 C13 1.381(6) .
C12 C14 1.517(7) .
C14 C16 1.526(6) .
C15 C16 1.373(6) .
C15 C20 1.389(7) .
C16 C17 1.397(6) .
C17 C18 1.378(6) .
C18 C19 1.406(6) .
C19 C20 1.414(7) .
C19 C21 1.490(7) .
C21 C23 1.503(7) .
C22 C27 1.369(6) .
C22 C23 1.392(6) .
C23 C24 1.387(6) .
C24 C25 1.373(7) .
C25 C26 1.402(6) .
C26 C27 1.393(6) .
C26 C28 1.507(6) .
C28 C30 1.489(6) .
C29 C30 1.384(6) .
C29 C34 1.404(6) .
C30 C31 1.377(6) .
C31 C32 1.398(7) .
C32 C33 1.392(7) .
C33 C34 1.391(7) .
C33 C35 1.464(7) .
C36 C37 1.495(7) .
C38 C39 1.524(7) .
C40 C41 1.459(7) .
C42 C43 1.498(6) .
C44 C45 1.379(6) .
C44 C53 1.414(6) .
C45 C46 1.404(6) .
C46 C47 1.357(6) .
C47 C48 1.423(6) .
C48 C49 1.420(6) .
C48 C53 1.424(6) .
C49 C50 1.371(6) .
C50 C51 1.428(6) .
C51 C52 1.321(6) .
C52 C53 1.426(6) .
C54 C55 1.501(7) .
C56 C57 1.598(15) .
C57 O8 1.401(15) .
O8 C58 1.451(14) .
C58 C59 1.516(18) .
C56' C57' 1.539(18) .
C57' O8' 1.448(18) .
O8' C58' 1.456(17) .
C58' C59' 1.30(6) .
C60 C61 1.494(7) .
C70 C79 1.384(8) .
C70 C71 1.456(9) .
C70 C80 1.467(8) .
C71 C72 1.407(8) .
C71 C76 1.407(8) .
C72 C73 1.324(10) .
C73 C74 1.469(10) .
C74 C75 1.377(10) .
C75 C76 1.383(10) .
C76 C77 1.487(10) .
C77 C78 1.308(10) .
C78 C79 1.371(9) .
C81 C82 1.406(10) .
C82 C83 1.498(9) .
C83 C84 1.392(9) .
C84 C85 1.488(8) .
C85 C86 1.440(8) .
C88 C89 1.331(8) .
C90 C91 1.465(8) .
C91 C92 1.525(8) .
C92 C93 1.474(9) .
C93 C94 1.533(9) .
C94 C95 1.558(11) .
C96 C97 1.495(10) .
C97 C106 1.396(10) .
C97 C98 1.401(9) .
C98 C103 1.428(10) .
C98 C99 1.447(9) .
C99 C100 1.344(8) .
C100 C101 1.370(11) .
C101 C102 1.314(12) .
C102 C103 1.384(11) .
C103 C104 1.418(12) .
C104 C105 1.377(13) .
C105 C106 1.320(13) .
C107 C108 1.374(6) .
C108 C109 1.390(6) .
C109 C110 1.383(6) .
C109 C114 1.480(6) .
C110 C111 1.361(6) .
C112 C113 1.358(6) .
C113 C114 1.399(6) .
C114 C115 1.402(6) .
C115 C116 1.384(6) .
C117 C118 1.547(7) .
C118 C123 1.380(6) .
C118 C119 1.383(7) .
C119 C120 1.354(6) .
C120 C121 1.371(6) .
C121 C122 1.395(7) .
C121 C124 1.532(7) .
C122 C123 1.409(7) .
C125 C126 1.345(6) .
C126 C127 1.398(6) .
C127 C128 1.385(6) .
C127 C132 1.477(6) .
C128 C129 1.385(6) .
C130 C131 1.364(6) .
C131 C132 1.408(6) .
C132 C133 1.394(6) .
C133 C134 1.370(7) .
C135 C136 1.516(6) .
C136 C137 1.367(7) .
C136 C141 1.397(6) .
C137 C138 1.387(6) .
C138 C139 1.397(6) .
C139 C140 1.369(7) .
C139 C142 1.531(6) .
C140 C141 1.387(6) .
C143 O21 1.368(7) .
C143 C144 1.451(12) .
C144 C145 1.459(14) .
C145 C146 1.583(11) .
C146 O21 1.384(8) .
C147 C148 1.379(14) .
C147 O22 1.503(11) .
C148 C149 1.433(18) .
C149 C150 1.61(2) .
C150 O22 1.436(10) .
C151 O23 1.412(12) .
C151 C152 1.457(15) .
C152 C153 1.446(14) .
C153 C154 1.459(15) .
C154 O23 1.419(12) .
C155 C156 1.369(14) .
C155 O24 1.409(10) .
C156 C157 1.481(14) .
C157 C158 1.413(12) .
C158 O24 1.435(10) .
C159 O25 1.416(11) .
C159 C160 1.434(13) .
C160 C161 1.453(15) .
C161 C162 1.500(13) .
C162 O25 1.421(9) .
C163 O26 1.409(11) .
C163 C164 1.421(13) .
C164 C165 1.522(14) .
C165 C166 1.471(13) .
C166 O26 1.323(10) .

loop_
_platon_squeeze_void_nr
_platon_squeeze_void_average_x
_platon_squeeze_void_average_y
_platon_squeeze_void_average_z
_platon_squeeze_void_volume
_platon_squeeze_void_count_electrons
1 0.056 0.028 0.783 6.7 -0.5
2 0.056 0.519 0.292 7.3 -0.8
3 0.100 0.084 0.747 8.9 -0.4
4 0.500 1.000 -0.500 1755.1 425.9
5 0.311 0.453 0.054 9.2 -0.6
6 0.689 0.547 0.946 9.2 -0.5
7 0.906 0.920 0.249 10.0 -0.6
8 0.944 0.481 0.708 7.3 -0.9
9 0.950 0.980 0.212 5.8 -0.5
